data_7249507
loop_
_publ_author_name
'Wang, Xue-Ting'
'Lv, Fang-Wen'
'Qin, Hang'
'Dai, Xin-Tong'
'Jin, Shan'
'Zheng, Xiu-Ying'

_publ_section_title
;
 Amplified circularly polarized luminescence of chiral lanthanide-based
 chains through helical assembly
;
_journal_issue 47
_journal_name_full CrystEngComm
_journal_page_first 6676
_journal_page_last 6682
_journal_paper_doi 10.1039/D4CE00957F
_journal_volume 26
_journal_year 2024
_chemical_absolute_configuration ad
_chemical_formula_moiety '0.5(C138 H126 Eu4 N8 O32), Cl O4, 0.5(H2 O)'
_chemical_formula_sum 'C69 H64 Cl Eu2 N4 O20.5'
_chemical_formula_weight 1616.61
_space_group_crystal_system monoclinic
_space_group_IT_number 4
_space_group_name_Hall 'P 2yb'
_space_group_name_H-M_alt 'P 1 21 1'
_atom_sites_solution_hydrogens mixed
_audit_creation_date 2024-07-19
_audit_creation_method
;
Olex2 1.2
(compiled 2018.05.29 svn.r3508 for OlexSys, GUI svn.r5506)
;
_audit_update_record
;
2024-08-27 deposited with the CCDC.	2024-10-28 downloaded from the CCDC.
;
_cell_angle_alpha 90
_cell_angle_beta 99.673(5)
_cell_angle_gamma 90
_cell_formula_units_Z 4
_cell_length_a 13.7229(8)
_cell_length_b 28.1271(19)
_cell_length_c 17.3870(10)
_cell_measurement_reflns_used 25742
_cell_measurement_temperature 120
_cell_measurement_theta_max 69.50
_cell_measurement_theta_min 3.02
_cell_volume 6615.7(7)
_computing_cell_refinement
;
X-Area Recipe 1.37.0.0 (STOE, 2021)
;
_computing_data_collection
;
X-Area Pilatus3_SV 1.31.175.0 (STOE, 2021)
;
_computing_data_reduction
;
X-Area Integrate 2.5.1.0 (STOE, 2021)
X-Area LANA 2.6.2.0 (STOE, 2021)
;
_computing_molecular_graphics 'Olex2 (Dolomanov et al., 2009)'
_computing_publication_material 'Olex2 (Dolomanov et al., 2009)'
_computing_structure_refinement 'XL (Sheldrick, 2008)'
_computing_structure_solution 'SHELXT 2014/5 (Sheldrick, 2014)'
_diffrn_ambient_temperature 120
_diffrn_detector_area_resol_mean 5.81
_diffrn_detector_type 'DECTRIS PILATUS 300K'
_diffrn_measured_fraction_theta_full 0.983
_diffrn_measured_fraction_theta_max 0.983
_diffrn_measurement_details
;
 1114 frames, detector distance = 40 mm
;
_diffrn_measurement_device 'Eulerian 4-circle diffractometer'
_diffrn_measurement_device_type 'STOE STADIVARI'
_diffrn_measurement_method 'rotation method, \w scans'
_diffrn_radiation_type CuK\a
_diffrn_radiation_wavelength 1.54186
_diffrn_reflns_av_R_equivalents 0.0429
_diffrn_reflns_av_unetI/netI 0.0607
_diffrn_reflns_Laue_measured_fraction_full 0.983
_diffrn_reflns_Laue_measured_fraction_max 0.983
_diffrn_reflns_limit_h_max 16
_diffrn_reflns_limit_h_min -16
_diffrn_reflns_limit_k_max 22
_diffrn_reflns_limit_k_min -33
_diffrn_reflns_limit_l_max 15
_diffrn_reflns_limit_l_min -20
_diffrn_reflns_number 38793
_diffrn_reflns_point_group_measured_fraction_full 0.785
_diffrn_reflns_point_group_measured_fraction_max 0.785
_diffrn_reflns_theta_full 64.997
_diffrn_reflns_theta_max 64.997
_diffrn_reflns_theta_min 3.019
_exptl_absorpt_coefficient_mu 14.475
_exptl_absorpt_correction_T_max 1.0000
_exptl_absorpt_correction_T_min 1.0000
_exptl_absorpt_correction_type multi-scan
_exptl_absorpt_process_details
;
STOE LANA, absorption correction by scaling of reflection intensities.
J. Koziskova, F. Hahn, J. Richter, J. Kozisek, "Comparison of different
absorption corrections on the model structure of tetrakis(\m~2~-acetato)-
diaqua-di-copper(II)", Acta Chimica Slovaca, vol. 9, no. 2, 2016, pp. 136 - 140.
;
_exptl_crystal_colour colourless
_exptl_crystal_colour_primary colourless
_exptl_crystal_density_diffrn 1.623
_exptl_crystal_density_method 'not measured'
_exptl_crystal_description block
_exptl_crystal_F_000 3252
_exptl_crystal_size_max 0.04
_exptl_crystal_size_mid 0.02
_exptl_crystal_size_min 0.02
_refine_diff_density_max 1.462
_refine_diff_density_min -0.959
_refine_diff_density_rms 0.133
_refine_ls_abs_structure_details
;
 Flack x determined using 4727 quotients [(I+)-(I-)]/[(I+)+(I-)]
 (Parsons, Flack and Wagner, Acta Cryst. B69 (2013) 249-259).
;
_refine_ls_abs_structure_Flack -0.019(4)
_refine_ls_extinction_method none
_refine_ls_goodness_of_fit_ref 1.073
_refine_ls_hydrogen_treatment constr
_refine_ls_matrix_type full
_refine_ls_number_parameters 1746
_refine_ls_number_reflns 17660
_refine_ls_number_restraints 1278
_refine_ls_restrained_S_all 1.066
_refine_ls_R_factor_all 0.0656
_refine_ls_R_factor_gt 0.0528
_refine_ls_shift/su_max 0.003
_refine_ls_shift/su_mean 0.000
_refine_ls_structure_factor_coef Fsqd
_refine_ls_weighting_details 'w=1/[\s^2^(Fo^2^)+(0.0487P)^2^+51.3541P] where P=(Fo^2^+2Fc^2^)/3'
_refine_ls_weighting_scheme calc
_refine_ls_wR_factor_gt 0.1188
_refine_ls_wR_factor_ref 0.1278
_reflns_Friedel_coverage 0.562
_reflns_Friedel_fraction_full 0.578
_reflns_Friedel_fraction_max 0.578
_reflns_number_gt 15507
_reflns_number_total 17660
_reflns_threshold_expression 'I > 2\s(I)'
_cod_data_source_file d4ce00957f2.cif
_cod_data_source_block R-Eu-phen
_cod_depositor_comments 'Adding full bibliography for 7249504--7249511.cif.'
_cod_original_formula_sum 'C69 H64 Cl Eu2 N4 O20.50'
_cod_database_code 7249507
_shelx_shelxl_version_number 2014/7
_shelx_space_group_comment
;
The symmetry employed for this shelxl refinement is uniquely defined
by the following loop, which should always be used as a source of
symmetry information in preference to the above space-group names.
They are only intended as comments.
;
_shelx_estimated_absorpt_t_max 0.761
_shelx_estimated_absorpt_t_min 0.595
_olex2_refinement_description
;
1. Fixed Uiso
 At 1.2 times of:
  All C(H) groups
 At 1.5 times of:
  All C(H,H,H) groups, All O(H,H) groups
2. Restrained distances
 C9-C5 = C93-C5 = C68-C44 = C44-C38 = C90-C31 = C90-C22 = C8-C2 = C8-C13 = C88-
 C16 = C94-C16 = C45-C102 = C45-C37 = C29-C21 = C54-C29 = C65-C1 = C7-C65 = C49-
 C24 = C49-C35 = C43-C23 = C42-C23
 1.5 with sigma of 0.0002
 C27-C13 = C76-C13 = C76-C128 = C128-C127 = C131-C127 = C27-C131 = C31-C18 =
 C18-C123 = C123-C111 = C111-C104 = C66-C104 = C66-C31 = C94-C64 = C64-C106 =
 C117-C106 = C117-C114 = C130-C114 = C94-C130 = C71-C102 = C96-C102 = C96-C92 =
 C92-C120 = C41-C120 = C71-C41 = C77-C116 = C78-C77 = C69-C116 = C69-C26 = C98-
 C10 = C3-C10 = C34-C26 = C34-C3 = C3-C25 = C62-C25 = C62-C14 = C38-C15 = C122-
 C101 = C38-C101 = C133-C122 = C133-C115 = C15-C115 = C79-C50 = C79-C53 = C84-
 C12 = C84-C80 = C84-C53 = C80-C32 = C52-C32 = C52-C19 = C81-C73 = C73-C63 = C6-
 C11 = C36-C11 = C4-C36 = C4-C30 = C4-C39 = C51-C39 = C51-C105 = C87-C105 = C87-
 C30 = C112-C105 = C112-C107 = C107-C103 = C7-C48 = C82-C48 = C82-C56 = C56-C17
 = C40-C17 = C7-C40 = C86-C61 = C129-C113 = C86-C100 = C129-C100 = C21-C113 =
 C61-C21 = C59-C28 = C59-C110 = C33-C110 = C70-C33 = C46-C33 = C58-C46 = C83-
 C70 = C58-C55 = C97-C55 = C83-C55 = C97-C57 = C67-C57 = C42-C121 = C135-C121 =
 C135-C134 = C134-C119 = C124-C119 = C42-C124 = C91-C85 = C93-C91 = C93-C132 =
 C132-C126 = C81-C52 = C126-C108 = C85-C108 = C95-C118 = C95-C24 = C60-C24 =
 C99-C60 = C99-C136 = C136-C118
 1.38 with sigma of 0.0002
3. Uiso/Uaniso restraints and constraints
All non-hydrogen atoms have similar U: within 2A with sigma of 0.004 and sigma
for terminal atoms of 0.008
4. Others
 Fixed Y: C84(0.499269) C97(0.376529)
5.a Riding coordinates:
 O4(H4A,H4B), O14(H14A,H14B), O41(H41A,H41B)
5.b Ternary CH refined with riding coordinates:
 C5(H5), C8(H8), C16(H16), C23(H23), C29(H29), C44(H44), C45(H45), C49(H49),
 C65(H65), C90(H90)
5.c Aromatic/amide H refined with riding coordinates:
 C6(H6), C10(H10), C11(H11), C14(H14), C15(H15), C17(H17), C18(H18), C25(H25),
 C27(H27), C28(H28), C32(H32), C36(H36), C39(H39), C40(H40), C41(H41), C46(H46),
  C48(H48), C50(H50), C51(H51), C53(H53), C56(H56), C57(H57), C58(H58),
 C59(H59), C60(H60), C61(H61), C62(H62), C63(H63), C64(H64), C66(H66), C67(H67),
  C71(H71), C73(H73), C76(H76), C77(H77), C78(H78), C79(H79), C80(H80),
 C81(H81), C82(H82), C85(H85), C86(H86), C91(H91), C92(H92), C95(H95), C96(H96),
  C97(H97), C98(H98), C99(H99), C100(H100), C101(H101), C103(H103), C104(H104),
 C106(H106), C107(H107), C108(H108), C110(H110), C111(H111), C112(H112),
 C113(H113), C114(H114), C115(H115), C116(H116), C117(H117), C118(H118),
 C119(H119), C120(H120), C121(H121), C122(H122), C123(H123), C124(H124),
 C126(H126), C127(H127), C128(H128), C129(H129), C130(H130), C131(H131),
 C132(H132), C133(H133), C134(H134), C135(H135), C136(H136)
5.d Idealised Me refined as rotating group:
 C20(H20A,H20B,H20C), C47(H47A,H47B,H47C), C72(H72A,H72B,H72C), C74(H74A,H74B,
 H74C), C75(H75A,H75B,H75C), C89(H89A,H89B,H89C), C109(H10A,H10B,H10C),
 C125(H12A,H12B,H12C), C137(H13A,H13B,H13C), C138(H13D,H13E,H13F)
;
_olex2_submission_special_instructions 'No special instructions were received'

loop_
_space_group_symop_operation_xyz
'x, y, z'
'-x, y+1/2, -z'

loop_
_atom_site_label
_atom_site_type_symbol
_atom_site_fract_x
_atom_site_fract_y
_atom_site_fract_z
_atom_site_U_iso_or_equiv
_atom_site_adp_type
_atom_site_occupancy
_atom_site_site_symmetry_order
_atom_site_calc_flag
_atom_site_refinement_flags_posn
_atom_site_refinement_flags_adp
_atom_site_refinement_flags_occupancy
_atom_site_disorder_assembly
_atom_site_disorder_group
Eu1 Eu 0.58576(5) 0.52938(7) 0.58985(4) 0.01085(18) Uani 1 1 d . U . . .
Eu2 Eu 0.41806(6) 0.47846(7) 0.38410(4) 0.01179(18) Uani 1 1 d . U . . .
Eu3 Eu 0.38304(5) 0.40593(7) 0.04140(4) 0.01089(18) Uani 1 1 d . U . . .
Eu4 Eu 0.60378(6) 0.44840(7) -0.08037(4) 0.01259(19) Uani 1 1 d . U . . .
Cl1 Cl 0.9703(3) 0.76070(16) 0.4787(2) 0.0360(9) Uani 1 1 d . U . . .
Cl2 Cl 1.0585(4) 0.6720(2) 0.1064(3) 0.0572(13) Uani 1 1 d . U . . .
O1 O 0.4319(6) 0.4415(4) -0.0875(5) 0.0174(17) Uani 1 1 d . U . . .
O2 O 0.5780(6) 0.5237(3) 0.8463(4) 0.0104(16) Uani 1 1 d . U . . .
O3 O 0.4253(6) 0.5292(4) 0.6279(5) 0.0212(18) Uani 1 1 d . U . . .
O4 O 0.5703(7) 0.4289(3) -0.2184(5) 0.022(2) Uani 1 1 d . U . . .
H4A H 0.5200 0.4103 -0.2274 0.033 Uiso 1 1 d R . . . .
H4B H 0.6177 0.4122 -0.2305 0.033 Uiso 1 1 d R . . . .
O5 O 0.4842(7) 0.4202(3) 0.4790(5) 0.0184(18) Uani 1 1 d . U . . .
O6 O 0.4355(7) 0.3431(3) -0.0321(5) 0.0176(18) Uani 1 1 d . U . . .
O7 O 0.2302(7) 0.4951(4) -0.2036(5) 0.0223(18) Uani 1 1 d . U . . .
O8 O 0.4278(7) 0.4044(3) 0.3065(4) 0.0167(17) Uani 1 1 d . U . . .
O9 O 0.6154(6) 0.5130(3) 0.7274(5) 0.0161(18) Uani 1 1 d . U . . .
O10 O 0.8160(7) 0.4738(4) 0.4691(5) 0.0269(19) Uani 1 1 d . U . . .
O11 O 0.7659(8) 0.4370(4) 0.1994(6) 0.033(2) Uani 1 1 d . U . . .
O12 O 0.6172(7) 0.5019(4) 0.4723(5) 0.0204(18) Uani 1 1 d . U . . .
O13 O 0.5838(7) 0.4775(4) 0.3507(5) 0.0231(18) Uani 1 1 d . U . . .
O14 O 0.3980(7) 0.5010(4) 0.2482(5) 0.022(2) Uani 1 1 d . U . . .
H14A H 0.3391 0.5113 0.2326 0.033 Uiso 1 1 d R . . . .
H14B H 0.4349 0.5251 0.2433 0.033 Uiso 1 1 d R . . . .
O15 O 0.5117(7) 0.5892(3) 0.5045(5) 0.0176(18) Uani 1 1 d . U . . .
O16 O 0.5520(6) 0.4478(4) 0.5967(5) 0.0180(17) Uani 1 1 d . U . . .
O17 O 0.5512(7) 0.3613(4) 0.6585(5) 0.0245(19) Uani 1 1 d . U . . .
O18 O 0.3982(7) 0.4181(3) 0.1794(5) 0.0200(19) Uani 1 1 d . U . . .
O19 O 0.5560(7) 0.5063(3) 0.0078(5) 0.0191(18) Uani 1 1 d . U . . .
O20 O 0.5713(7) 0.5997(3) 0.6845(5) 0.0180(17) Uani 1 1 d . U . . .
N1 N 0.2198(8) 0.4420(5) 0.0750(6) 0.0182(18) Uani 1 1 d . U . . .
O21 O 0.3877(7) 0.5064(3) 0.5051(5) 0.0196(18) Uani 1 1 d . U . . .
O22 O 0.5535(7) 0.4078(4) 0.0672(5) 0.0260(19) Uani 1 1 d . U . . .
O23 O 0.4619(8) 0.5669(4) 0.1520(5) 0.0256(19) Uani 1 1 d . U . . .
N2 N 0.7593(8) 0.5021(5) -0.0517(6) 0.0231(19) Uani 1 1 d . U . . .
O24 O 0.7025(7) 0.4243(4) 0.0408(5) 0.0244(19) Uani 1 1 d . U . . .
O25 O 0.4459(6) 0.5622(3) 0.3859(5) 0.0155(17) Uani 1 1 d . U . . .
O26 O 0.2760(6) 0.4322(3) -0.0786(5) 0.0200(18) Uani 1 1 d . U . . .
C1 C 0.3406(9) 0.4438(4) -0.1164(4) 0.0178(17) Uani 1 1 d D U . . .
O27 O 0.1952(7) 0.4978(4) 0.5164(5) 0.0266(19) Uani 1 1 d . U . . .
O28 O 0.4214(7) 0.4884(3) 0.0592(5) 0.0190(18) Uani 1 1 d . U . . .
C2 C 0.3618(5) 0.5182(5) 0.5696(7) 0.0209(18) Uani 1 1 d D U . . .
O29 O 0.5660(7) 0.3653(4) -0.0860(5) 0.0224(19) Uani 1 1 d . U . . .
C3 C 0.9355(4) 0.50698(19) 0.6786(6) 0.0224(19) Uani 1 1 d D U . . .
O30 O 0.3610(7) 0.6452(4) 0.3446(5) 0.0268(19) Uani 1 1 d . U . . .
O31 O 0.6009(7) 0.2800(4) -0.1303(6) 0.028(2) Uani 1 1 d . U . . .
C4 C 0.0505(4) 0.4298(2) 0.0964(6) 0.0248(19) Uani 1 1 d D U . . .
C5 C 0.4248(5) 0.3388(2) 0.2231(6) 0.0197(18) Uani 1 1 d D U . . .
H5 H 0.4882 0.3267 0.2537 0.024 Uiso 1 1 calc R . . . .
O32 O 0.4269(7) 0.3328(3) 0.1414(5) 0.0223(18) Uani 1 1 d . U . . .
C6 C 0.2128(6) 0.4861(5) 0.1000(6) 0.024(2) Uani 1 1 d D U . . .
H6 H 0.2690 0.5060 0.1021 0.029 Uiso 1 1 calc R . . . .
N3 N 0.7364(8) 0.5848(4) 0.5843(6) 0.0208(19) Uani 1 1 d . U . . .
C7 C 0.2818(5) 0.4248(2) -0.2564(3) 0.0213(18) Uani 1 1 d D U . . .
C8 C 0.2555(5) 0.5225(2) 0.5789(7) 0.0231(18) Uani 1 1 d D U . . .
H8 H 0.2475 0.5067 0.6289 0.028 Uiso 1 1 calc R . . . .
C9 C 0.4163(10) 0.3911(2) 0.2378(7) 0.0181(18) Uani 1 1 d D U . . .
N4 N 0.2713(8) 0.4208(4) 0.3892(6) 0.0218(19) Uani 1 1 d . U . . .
C10 C 1.0149(5) 0.5378(2) 0.6891(7) 0.026(2) Uani 1 1 d D U . . .
H10 H 1.0780 0.5264 0.7127 0.032 Uiso 1 1 calc R . . . .
C11 C 0.1298(4) 0.5052(3) 0.1233(6) 0.026(2) Uani 1 1 d D U . . .
H11 H 0.1286 0.5375 0.1395 0.031 Uiso 1 1 calc R . . . .
C12 C 0.1572(4) 0.4845(5) 0.3411(7) 0.0246(19) Uani 1 1 d D U . . .
C13 C 0.2303(8) 0.5741(2) 0.5852(3) 0.028(2) Uani 1 1 d D U . . .
O33 O 0.8646(8) 0.7531(5) 0.4613(8) 0.049(3) Uani 1 1 d . U . . .
C14 C 0.7751(5) 0.4474(5) 0.6562(7) 0.024(2) Uani 1 1 d D U . . .
H14 H 0.7197 0.4266 0.6497 0.029 Uiso 1 1 calc R . . . .
N5 N 0.2404(8) 0.5119(5) 0.3400(6) 0.024(2) Uani 1 1 d . U . . .
N6 N 0.7681(9) 0.4145(5) -0.1105(7) 0.028(2) Uani 1 1 d . U . . .
O34 O 0.9919(8) 0.8098(4) 0.4636(7) 0.041(3) Uani 1 1 d . U . . .
C15 C 0.6007(6) 0.3314(4) 0.4608(3) 0.034(2) Uani 1 1 d D U . . .
H15 H 0.5417 0.3411 0.4279 0.040 Uiso 1 1 calc R . . . .
N7 N 0.2253(8) 0.3518(4) 0.0191(6) 0.0216(19) Uani 1 1 d . U . . .
C16 C 0.4156(5) 0.64310(19) 0.4214(8) 0.0216(18) Uani 1 1 d D U . . .
H16 H 0.3687 0.6485 0.4588 0.026 Uiso 1 1 calc R . . . .
C17 C 0.2923(6) 0.3878(3) -0.3793(5) 0.027(2) Uani 1 1 d D U . . .
H17 H 0.3235 0.3853 -0.4239 0.033 Uiso 1 1 calc R . . . .
C18 C 0.7665(4) 0.6063(4) 0.7959(6) 0.028(2) Uani 1 1 d D U . . .
H18 H 0.7737 0.5802 0.7627 0.033 Uiso 1 1 calc R . . . .
C19 C 0.1736(5) 0.4341(3) 0.3667(7) 0.0241(18) Uani 1 1 d D U . . .
C20 C 0.5220(12) 0.3166(5) 0.6874(8) 0.028(3) Uani 1 1 d . U . . .
H20A H 0.5579 0.2908 0.6666 0.042 Uiso 1 1 calc GR . . . .
H20B H 0.4508 0.3121 0.6708 0.042 Uiso 1 1 calc GR . . . .
H20C H 0.5375 0.3164 0.7445 0.042 Uiso 1 1 calc GR . . . .
C21 C 0.4210(4) 0.5971(3) 0.0189(4) 0.0269(19) Uani 1 1 d D U . . .
C22 C 0.5909(9) 0.5384(2) 0.7822(7) 0.0146(17) Uani 1 1 d D U . . .
C23 C 0.6911(8) 0.4021(2) 0.1712(4) 0.032(2) Uani 1 1 d D U . . .
H23 H 0.6373 0.4041 0.2034 0.039 Uiso 1 1 calc R . . . .
C24 C 0.4377(5) 0.2555(2) -0.1077(4) 0.030(2) Uani 1 1 d D U . . .
C25 C 0.9465(5) 0.45932(18) 0.6969(7) 0.025(2) Uani 1 1 d D U . . .
H25 H 1.0102 0.4474 0.7178 0.030 Uiso 1 1 calc R . . . .
C26 C 0.8302(5) 0.5692(2) 0.6198(6) 0.0208(18) Uani 1 1 d D U . . .
C27 C 0.1815(8) 0.5995(2) 0.5224(4) 0.036(2) Uani 1 1 d D U . . .
H27 H 0.1604 0.5842 0.4737 0.043 Uiso 1 1 calc R . . . .
C28 C 0.7591(6) 0.5443(4) -0.0181(8) 0.026(2) Uani 1 1 d D U . . .
H28 H 0.6980 0.5556 -0.0064 0.032 Uiso 1 1 calc R . . . .
C29 C 0.4878(7) 0.5665(2) 0.0754(5) 0.0234(18) Uani 1 1 d D U . . .
H29 H 0.5564 0.5793 0.0797 0.028 Uiso 1 1 calc R . . . .
C30 C 0.1349(5) 0.4130(2) 0.0722(5) 0.0216(18) Uani 1 1 d D U . . .
C31 C 0.6732(4) 0.6181(3) 0.8092(5) 0.0243(19) Uani 1 1 d D U . . .
C32 C -0.0021(4) 0.4220(2) 0.3421(7) 0.034(2) Uani 1 1 d D U . . .
H32 H -0.0569 0.4013 0.3413 0.040 Uiso 1 1 calc R . . . .
O35 O 1.0064(9) 0.7499(5) 0.5589(8) 0.052(3) Uani 1 1 d . U . . .
C33 C 0.9345(4) 0.5132(2) -0.0548(6) 0.028(2) Uani 1 1 d D U . . .
C34 C 0.8428(4) 0.5228(2) 0.6455(6) 0.0196(18) Uani 1 1 d D U . . .
C35 C 0.5100(10) 0.3354(2) -0.0656(7) 0.0201(18) Uani 1 1 d D U . . .
C36 C 0.0488(5) 0.4761(2) 0.1223(6) 0.027(2) Uani 1 1 d D U . . .
H36 H -0.0086 0.4880 0.1397 0.032 Uiso 1 1 calc R . . . .
C37 C 0.6449(4) 0.4898(5) 0.4084(7) 0.0211(18) Uani 1 1 d D U . . .
C38 C 0.6112(5) 0.3388(4) 0.5402(3) 0.030(2) Uani 1 1 d D U . . .
C39 C -0.0312(5) 0.4006(2) 0.0915(6) 0.027(2) Uani 1 1 d D U . . .
H39 H -0.0891 0.4116 0.1092 0.032 Uiso 1 1 calc R . . . .
C40 C 0.3262(6) 0.4203(3) -0.3216(3) 0.023(2) Uani 1 1 d D U . . .
H40 H 0.3810 0.4400 -0.3268 0.028 Uiso 1 1 calc R . . . .
C41 C 0.7551(5) 0.6173(2) 0.3177(6) 0.030(2) Uani 1 1 d D U . . .
H41 H 0.7144 0.6361 0.2797 0.036 Uiso 1 1 calc R . . . .
C42 C 0.7375(8) 0.3538(2) 0.1817(3) 0.039(2) Uani 1 1 d D U . . .
C43 C 0.6479(10) 0.4122(5) 0.0877(4) 0.0268(19) Uani 1 1 d D U . . .
N8 N 0.7597(8) 0.4934(5) 0.6365(6) 0.0208(19) Uani 1 1 d . U . . .
C44 C 0.5330(6) 0.3636(2) 0.5760(5) 0.0236(19) Uani 1 1 d D U . . .
H44 H 0.4689 0.3470 0.5574 0.028 Uiso 1 1 calc R . . . .
C45 C 0.7527(4) 0.4933(2) 0.4033(7) 0.0240(18) Uani 1 1 d D U . . .
H45 H 0.7630 0.4740 0.3571 0.029 Uiso 1 1 calc R . . . .
C46 C 1.0229(5) 0.4965(2) -0.0721(6) 0.031(2) Uani 1 1 d D U . . .
H46 H 1.0801 0.5160 -0.0639 0.038 Uiso 1 1 calc R . . . .
C47 C 0.8071(11) 0.4256(6) 0.4746(9) 0.027(3) Uani 1 1 d . U . . .
H47A H 0.8245 0.4106 0.4279 0.041 Uiso 1 1 calc GR . . . .
H47B H 0.7387 0.4175 0.4789 0.041 Uiso 1 1 calc GR . . . .
H47C H 0.8516 0.4141 0.5209 0.041 Uiso 1 1 calc GR . . . .
C48 C 0.2047(5) 0.3945(3) -0.2490(5) 0.027(2) Uani 1 1 d D U . . .
H48 H 0.1753 0.3961 -0.2034 0.032 Uiso 1 1 calc R . . . .
C49 C 0.5294(5) 0.2839(2) -0.0803(7) 0.0249(19) Uani 1 1 d D U . . .
H49 H 0.5603 0.2701 -0.0290 0.030 Uiso 1 1 calc R . . . .
C50 C 0.2230(5) 0.5568(5) 0.3146(8) 0.028(2) Uani 1 1 d D U . . .
H50 H 0.2780 0.5766 0.3104 0.033 Uiso 1 1 calc R . . . .
C51 C -0.0284(5) 0.3555(2) 0.0608(6) 0.028(2) Uani 1 1 d D U . . .
H51 H -0.0850 0.3357 0.0569 0.034 Uiso 1 1 calc R . . . .
C52 C 0.0925(4) 0.4051(2) 0.3663(7) 0.0290(19) Uani 1 1 d D U . . .
C53 C 0.0487(5) 0.54628(15) 0.2964(7) 0.031(2) Uani 1 1 d D U . . .
H53 H -0.0161 0.5588 0.2823 0.037 Uiso 1 1 calc R . . . .
C54 C 0.4885(10) 0.5164(2) 0.0457(6) 0.0198(18) Uani 1 1 d D U . . .
C55 C 0.9439(4) 0.42280(17) -0.1135(6) 0.030(2) Uani 1 1 d D U . . .
C56 C 0.2132(5) 0.3588(4) -0.3721(4) 0.031(2) Uani 1 1 d D U . . .
H56 H 0.1890 0.3368 -0.4122 0.037 Uiso 1 1 calc R . . . .
C57 C 0.8602(4) 0.3486(3) -0.1503(8) 0.035(2) Uani 1 1 d D U . . .
H57 H 0.8633 0.3165 -0.1663 0.041 Uiso 1 1 calc R . . . .
C58 C 1.0273(5) 0.4511(2) -0.1015(7) 0.032(2) Uani 1 1 d D U . . .
H58 H 1.0879 0.4393 -0.1134 0.038 Uiso 1 1 calc R . . . .
C59 C 0.8410(4) 0.5730(3) 0.0013(7) 0.030(2) Uani 1 1 d D U . . .
H59 H 0.8375 0.6027 0.0267 0.036 Uiso 1 1 calc R . . . .
C60 C 0.3697(5) 0.2702(3) -0.1709(5) 0.034(2) Uani 1 1 d D U . . .
H60 H 0.3837 0.2978 -0.1988 0.041 Uiso 1 1 calc R . . . .
C61 C 0.4523(6) 0.6149(3) -0.0468(4) 0.030(2) Uani 1 1 d D U . . .
H61 H 0.5176 0.6079 -0.0549 0.036 Uiso 1 1 calc R . . . .
C62 C 0.8668(4) 0.4287(3) 0.6855(7) 0.027(2) Uani 1 1 d D U . . .
H62 H 0.8749 0.3958 0.6974 0.032 Uiso 1 1 calc R . . . .
C63 C 0.2857(6) 0.3752(3) 0.4114(7) 0.024(2) Uani 1 1 d D U . . .
H63 H 0.3517 0.3641 0.4249 0.029 Uiso 1 1 calc R . . . .
C64 C 0.5646(5) 0.6821(3) 0.3873(5) 0.027(2) Uani 1 1 d D U . . .
H64 H 0.5644 0.6581 0.3488 0.032 Uiso 1 1 calc R . . . .
C65 C 0.3129(9) 0.4632(2) -0.1975(3) 0.0198(18) Uani 1 1 d D U . . .
H65 H 0.3708 0.4805 -0.2120 0.024 Uiso 1 1 calc R . . . .
C66 C 0.6662(6) 0.6567(3) 0.8570(5) 0.030(2) Uani 1 1 d D U . . .
H66 H 0.6030 0.6657 0.8674 0.036 Uiso 1 1 calc R . . . .
C67 C 0.7717(6) 0.3677(5) -0.1374(7) 0.032(2) Uani 1 1 d D U . . .
H67 H 0.7131 0.3491 -0.1468 0.038 Uiso 1 1 calc R . . . .
C68 C 0.5217(9) 0.4142(2) 0.5487(6) 0.0179(18) Uani 1 1 d D U . . .
C69 C 0.9075(5) 0.6012(2) 0.6280(7) 0.0246(19) Uani 1 1 d D U . . .
C70 C 0.8503(5) 0.4855(2) -0.0677(6) 0.0260(19) Uani 1 1 d D U . . .
C71 C 0.7267(7) 0.5721(2) 0.3351(5) 0.028(2) Uani 1 1 d D U . . .
H71 H 0.6649 0.5603 0.3092 0.033 Uiso 1 1 calc R . . . .
C72 C 0.4826(13) 0.6108(6) 0.1925(9) 0.034(3) Uani 1 1 d . U . . .
H72A H 0.4478 0.6366 0.1616 0.051 Uiso 1 1 calc GR . . . .
H72B H 0.5539 0.6168 0.2008 0.051 Uiso 1 1 calc GR . . . .
H72C H 0.4603 0.6090 0.2431 0.051 Uiso 1 1 calc GR . . . .
C73 C 0.2097(4) 0.3437(3) 0.4155(7) 0.028(2) Uani 1 1 d D U . . .
H73 H 0.2229 0.3121 0.4338 0.034 Uiso 1 1 calc R . . . .
C74 C 0.2536(12) 0.5357(6) -0.1524(9) 0.032(3) Uani 1 1 d . U . . .
H74A H 0.3129 0.5516 -0.1644 0.049 Uiso 1 1 calc GR . . . .
H74B H 0.2656 0.5250 -0.0980 0.049 Uiso 1 1 calc GR . . . .
H74C H 0.1980 0.5581 -0.1603 0.049 Uiso 1 1 calc GR . . . .
C75 C 0.5267(11) 0.6448(5) 0.6636(8) 0.024(3) Uani 1 1 d . U . . .
H75A H 0.5239 0.6502 0.6075 0.035 Uiso 1 1 calc GR . . . .
H75B H 0.5661 0.6700 0.6929 0.035 Uiso 1 1 calc GR . . . .
H75C H 0.4596 0.6453 0.6758 0.035 Uiso 1 1 calc GR . . . .
C76 C 0.2598(9) 0.5975(2) 0.6550(4) 0.032(2) Uani 1 1 d D U . . .
H76 H 0.2930 0.5800 0.6983 0.039 Uiso 1 1 calc R . . . .
C77 C 0.8043(4) 0.6599(3) 0.5610(7) 0.025(2) Uani 1 1 d D U . . .
H77 H 0.7939 0.6906 0.5384 0.030 Uiso 1 1 calc R . . . .
C78 C 0.7269(6) 0.6281(3) 0.5558(8) 0.022(2) Uani 1 1 d D U . . .
H78 H 0.6635 0.6380 0.5303 0.026 Uiso 1 1 calc R . . . .
C79 C 0.1292(4) 0.5754(3) 0.2943(8) 0.031(2) Uani 1 1 d D U . . .
H79 H 0.1201 0.6077 0.2790 0.037 Uiso 1 1 calc R . . . .
C80 C -0.0178(5) 0.4687(2) 0.3192(7) 0.034(2) Uani 1 1 d D U . . .
H80 H -0.0834 0.4800 0.3037 0.041 Uiso 1 1 calc R . . . .
C81 C 0.1139(5) 0.3593(2) 0.3924(7) 0.030(2) Uani 1 1 d D U . . .
H81 H 0.0610 0.3379 0.3946 0.036 Uiso 1 1 calc R . . . .
C82 C 0.1693(7) 0.3620(3) -0.3065(4) 0.032(2) Uani 1 1 d D U . . .
H82 H 0.1151 0.3421 -0.3008 0.038 Uiso 1 1 calc R . . . .
C83 C 0.8552(4) 0.4406(2) -0.0986(6) 0.0271(19) Uani 1 1 d D U . . .
C84 C 0.0608(4) 0.4993 0.3187(7) 0.030(2) Uani 1 1 d D U . . .
O36 O 1.0192(9) 0.7302(5) 0.4299(8) 0.054(3) Uani 1 1 d . U . . .
C85 C 0.1646(6) 0.2987(3) 0.2338(6) 0.035(2) Uani 1 1 d D U . . .
H85 H 0.0990 0.3091 0.2154 0.042 Uiso 1 1 calc R . . . .
C86 C 0.3924(5) 0.6423(4) -0.1013(5) 0.034(2) Uani 1 1 d D U . . .
H86 H 0.4157 0.6535 -0.1464 0.041 Uiso 1 1 calc R . . . .
C87 C 0.1380(5) 0.3674(2) 0.0432(6) 0.0234(18) Uani 1 1 d D U . . .
C88 C 0.4612(8) 0.5949(2) 0.4374(7) 0.0174(17) Uani 1 1 d D U . . .
C89 C 0.1028(10) 0.4839(6) 0.5364(9) 0.032(3) Uani 1 1 d . U . . .
H89A H 0.0575 0.4746 0.4890 0.047 Uiso 1 1 calc GR . . . .
H89B H 0.0745 0.5105 0.5614 0.047 Uiso 1 1 calc GR . . . .
H89C H 0.1129 0.4568 0.5724 0.047 Uiso 1 1 calc GR . . . .
C90 C 0.5852(5) 0.5911(2) 0.7686(6) 0.0181(18) Uani 1 1 d D U . . .
H90 H 0.5254 0.6032 0.7882 0.022 Uiso 1 1 calc R . . . .
C91 C 0.2441(3) 0.3249(3) 0.2183(7) 0.031(2) Uani 1 1 d D U . . .
H91 H 0.2323 0.3530 0.1878 0.038 Uiso 1 1 calc R . . . .
C92 C 0.9015(7) 0.6076(2) 0.4127(5) 0.031(2) Uani 1 1 d D U . . .
H92 H 0.9610 0.6202 0.4413 0.037 Uiso 1 1 calc R . . . .
C93 C 0.3403(4) 0.3115(2) 0.2460(5) 0.0261(19) Uani 1 1 d D U . . .
C94 C 0.4923(5) 0.6816(2) 0.4337(4) 0.0238(19) Uani 1 1 d D U . . .
C95 C 0.4178(6) 0.2136(2) -0.0720(6) 0.035(2) Uani 1 1 d D U . . .
H95 H 0.4653 0.2014 -0.0306 0.042 Uiso 1 1 calc R . . . .
C96 C 0.8719(5) 0.5620(2) 0.4269(6) 0.027(2) Uani 1 1 d D U . . .
H96 H 0.9131 0.5431 0.4643 0.032 Uiso 1 1 calc R . . . .
C97 C 0.9441(5) 0.3765 -0.1399(7) 0.033(2) Uani 1 1 d D U . . .
H97 H 1.0039 0.3635 -0.1513 0.040 Uiso 1 1 calc R . . . .
C98 C 1.0050(10) 0.5848(2) 0.6662(7) 0.027(2) Uani 1 1 d D U . . .
H98 H 1.0598 0.6059 0.6749 0.032 Uiso 1 1 calc R . . . .
C99 C 0.2820(6) 0.2464(3) -0.1948(6) 0.040(2) Uani 1 1 d D U . . .
H99 H 0.2350 0.2582 -0.2368 0.048 Uiso 1 1 calc R . . . .
C100 C 0.2981(5) 0.6531(4) -0.0890(4) 0.036(2) Uani 1 1 d D U . . .
H100 H 0.2569 0.6729 -0.1250 0.043 Uiso 1 1 calc R . . . .
C101 C 0.6993(4) 0.3253(4) 0.5853(5) 0.036(2) Uani 1 1 d D U . . .
H101 H 0.7093 0.3317 0.6397 0.044 Uiso 1 1 calc R . . . .
C102 C 0.7843(5) 0.5431(2) 0.3886(5) 0.0237(19) Uani 1 1 d D U . . .
C103 C 0.2252(6) 0.3091(3) -0.0132(8) 0.024(2) Uani 1 1 d D U . . .
H103 H 0.2838 0.2985 -0.0302 0.028 Uiso 1 1 calc R . . . .
C104 C 0.7478(4) 0.6827(4) 0.8903(7) 0.032(2) Uani 1 1 d D U . . .
H104 H 0.7404 0.7094 0.9222 0.039 Uiso 1 1 calc R . . . .
C105 C 0.0554(4) 0.3387(2) 0.0356(5) 0.0272(19) Uani 1 1 d D U . . .
C106 C 0.6370(6) 0.7166(2) 0.3952(5) 0.029(2) Uani 1 1 d D U . . .
H106 H 0.6852 0.7168 0.3619 0.035 Uiso 1 1 calc R . . . .
C107 C 0.1444(4) 0.2791(3) -0.0235(6) 0.027(2) Uani 1 1 d D U . . .
H107 H 0.1469 0.2489 -0.0475 0.032 Uiso 1 1 calc R . . . .
C108 C 0.1816(5) 0.2573(3) 0.2764(6) 0.038(2) Uani 1 1 d D U . . .
H108 H 0.1274 0.2384 0.2859 0.045 Uiso 1 1 calc R . . . .
C109 C 0.4552(13) 0.2854(5) 0.1225(9) 0.032(3) Uani 1 1 d . U . . .
H10A H 0.4542 0.2830 0.0662 0.049 Uiso 1 1 calc GR . . . .
H10B H 0.4087 0.2624 0.1383 0.049 Uiso 1 1 calc GR . . . .
H10C H 0.5220 0.2786 0.1503 0.049 Uiso 1 1 calc GR . . . .
C110 C 0.9283(5) 0.5563(2) -0.0181(6) 0.031(2) Uani 1 1 d D U . . .
H110 H 0.9862 0.5752 -0.0058 0.037 Uiso 1 1 calc R . . . .
C111 C 0.8404(5) 0.6694(3) 0.8770(5) 0.033(2) Uani 1 1 d D U . . .
H111 H 0.8973 0.6865 0.9006 0.039 Uiso 1 1 calc R . . . .
C112 C 0.0599(5) 0.2945(2) 0.0022(6) 0.030(2) Uani 1 1 d D U . . .
H112 H 0.0038 0.2742 -0.0032 0.036 Uiso 1 1 calc R . . . .
C113 C 0.3256(4) 0.6080(4) 0.0283(5) 0.029(2) Uani 1 1 d D U . . .
H113 H 0.3019 0.5962 0.0729 0.035 Uiso 1 1 calc R . . . .
C114 C 0.5680(5) 0.7502(3) 0.4999(5) 0.029(2) Uani 1 1 d D U . . .
H114 H 0.5706 0.7730 0.5406 0.035 Uiso 1 1 calc R . . . .
C115 C 0.6749(5) 0.3099(4) 0.4287(5) 0.040(2) Uani 1 1 d D U . . .
H115 H 0.6661 0.3048 0.3739 0.049 Uiso 1 1 calc R . . . .
C116 C 0.8970(5) 0.6469(2) 0.5991(6) 0.026(2) Uani 1 1 d D U . . .
H116 H 0.9510 0.6685 0.6052 0.032 Uiso 1 1 calc R . . . .
C117 C 0.6388(6) 0.7510(3) 0.4521(4) 0.030(2) Uani 1 1 d D U . . .
H117 H 0.6882 0.7750 0.4583 0.036 Uiso 1 1 calc R . . . .
C118 C 0.3309(5) 0.1889(4) -0.0948(5) 0.040(2) Uani 1 1 d D U . . .
H118 H 0.3177 0.1609 -0.0677 0.048 Uiso 1 1 calc R . . . .
C119 C 0.7821(9) 0.2779(3) 0.1308(5) 0.049(3) Uani 1 1 d D U . . .
H119 H 0.7783 0.2565 0.0881 0.059 Uiso 1 1 calc R . . . .
C120 C 0.8438(5) 0.6348(3) 0.3566(5) 0.032(2) Uani 1 1 d D U . . .
H120 H 0.8652 0.6657 0.3447 0.038 Uiso 1 1 calc R . . . .
C121 C 0.7892(8) 0.3407(3) 0.2536(4) 0.046(3) Uani 1 1 d D U . . .
H121 H 0.7936 0.3622 0.2961 0.055 Uiso 1 1 calc R . . . .
C122 C 0.7736(6) 0.3028(4) 0.5547(4) 0.043(3) Uani 1 1 d D U . . .
H122 H 0.8319 0.2923 0.5878 0.052 Uiso 1 1 calc R . . . .
C123 C 0.8497(6) 0.6311(3) 0.8291(5) 0.031(2) Uani 1 1 d D U . . .
H123 H 0.9130 0.6219 0.8191 0.037 Uiso 1 1 calc R . . . .
C124 C 0.7385(9) 0.3221(2) 0.1211(4) 0.043(3) Uani 1 1 d D U . . .
H124 H 0.7075 0.3313 0.0703 0.052 Uiso 1 1 calc R . . . .
C125 C 0.2963(12) 0.6853(6) 0.3304(10) 0.036(3) Uani 1 1 d . U . . .
H12A H 0.2563 0.6827 0.2783 0.055 Uiso 1 1 calc GR . . . .
H12B H 0.3356 0.7146 0.3336 0.055 Uiso 1 1 calc GR . . . .
H12C H 0.2528 0.6862 0.3697 0.055 Uiso 1 1 calc GR . . . .
C126 C 0.2771(4) 0.2431(3) 0.3051(7) 0.037(2) Uani 1 1 d D U . . .
H126 H 0.2889 0.2149 0.3354 0.044 Uiso 1 1 calc R . . . .
O37 O 0.9612(13) 0.6670(7) 0.1072(12) 0.096(4) Uani 1 1 d . U . . .
C127 C 0.1942(9) 0.6702(3) 0.6011(4) 0.042(3) Uani 1 1 d D U . . .
H127 H 0.1816 0.7032 0.6058 0.050 Uiso 1 1 calc R . . . .
O38 O 1.0585(15) 0.6867(7) 0.0268(12) 0.104(4) Uani 1 1 d . U . . .
C128 C 0.2428(9) 0.6453(2) 0.6646(5) 0.038(2) Uani 1 1 d D U . . .
H128 H 0.2639 0.6606 0.7132 0.046 Uiso 1 1 calc R . . . .
C129 C 0.2634(7) 0.6352(3) -0.0248(4) 0.035(2) Uani 1 1 d D U . . .
H129 H 0.1977 0.6416 -0.0173 0.042 Uiso 1 1 calc R . . . .
C130 C 0.4936(6) 0.7167(2) 0.4893(5) 0.025(2) Uani 1 1 d D U . . .
H130 H 0.4429 0.7178 0.5204 0.030 Uiso 1 1 calc R . . . .
C131 C 0.1637(10) 0.6474(2) 0.5309(4) 0.041(3) Uani 1 1 d D U . . .
H131 H 0.1299 0.6649 0.4878 0.049 Uiso 1 1 calc R . . . .
C132 C 0.3551(6) 0.2702(2) 0.2893(5) 0.031(2) Uani 1 1 d D U . . .
H132 H 0.4208 0.2602 0.3088 0.037 Uiso 1 1 calc R . . . .
C133 C 0.7616(6) 0.2958(5) 0.4751(3) 0.045(3) Uani 1 1 d D U . . .
H133 H 0.8127 0.2814 0.4525 0.054 Uiso 1 1 calc R . . . .
C134 C 0.8314(11) 0.2653(3) 0.2038(4) 0.053(3) Uani 1 1 d D U . . .
H134 H 0.8628 0.2352 0.2119 0.063 Uiso 1 1 calc R . . . .
C135 C 0.8347(10) 0.2969(2) 0.2650(5) 0.051(3) Uani 1 1 d D U . . .
H135 H 0.8685 0.2884 0.3153 0.062 Uiso 1 1 calc R . . . .
C136 C 0.2632(7) 0.2050(3) -0.1570(5) 0.043(3) Uani 1 1 d D U . . .
H136 H 0.2039 0.1878 -0.1739 0.051 Uiso 1 1 calc R . . . .
O39 O 1.0961(13) 0.7117(7) 0.1506(12) 0.097(4) Uani 1 1 d . U . . .
C137 C 0.6489(14) 0.2365(7) -0.1321(11) 0.048(4) Uani 1 1 d . U . . .
H13A H 0.6034 0.2133 -0.1610 0.072 Uiso 1 1 calc GR . . . .
H13B H 0.6703 0.2251 -0.0787 0.072 Uiso 1 1 calc GR . . . .
H13C H 0.7066 0.2404 -0.1579 0.072 Uiso 1 1 calc GR . . . .
O40 O 1.1181(12) 0.6314(6) 0.1151(10) 0.076(4) Uani 1 1 d . U . . .
C138 C 0.7289(13) 0.4851(6) 0.1907(9) 0.039(4) Uani 1 1 d . U . . .
H13D H 0.7229 0.4948 0.1360 0.059 Uiso 1 1 calc GR . . . .
H13E H 0.7748 0.5065 0.2234 0.059 Uiso 1 1 calc GR . . . .
H13F H 0.6639 0.4867 0.2068 0.059 Uiso 1 1 calc GR . . . .
O41 O -0.0069(17) 0.2690(7) -0.2638(11) 0.119(8) Uani 1 1 d . U . . .
H41A H -0.0683 0.2628 -0.2747 0.179 Uiso 1 1 d R . . . .
H41B H 0.0210 0.2459 -0.2828 0.179 Uiso 1 1 d R . . . .

loop_
_atom_site_aniso_label
_atom_site_aniso_U_11
_atom_site_aniso_U_22
_atom_site_aniso_U_33
_atom_site_aniso_U_23
_atom_site_aniso_U_13
_atom_site_aniso_U_12
Eu1 0.0107(4) 0.0117(4) 0.0102(4) 0.0012(3) 0.0021(3) -0.0005(3)
Eu2 0.0115(4) 0.0127(4) 0.0113(4) 0.0000(3) 0.0023(3) -0.0002(4)
Eu3 0.0106(4) 0.0115(4) 0.0109(4) -0.0009(3) 0.0026(3) 0.0004(4)
Eu4 0.0104(4) 0.0139(5) 0.0139(4) 0.0016(3) 0.0034(3) -0.0003(4)
Cl1 0.0226(17) 0.026(2) 0.060(2) 0.0051(18) 0.0089(16) 0.0015(16)
Cl2 0.043(2) 0.047(3) 0.080(3) -0.011(2) 0.007(2) 0.011(2)
O1 0.011(3) 0.025(4) 0.017(4) -0.002(4) 0.002(3) 0.003(4)
O2 0.017(4) 0.009(4) 0.005(3) 0.003(3) 0.000(3) -0.002(3)
O3 0.017(4) 0.023(4) 0.024(4) -0.003(4) 0.006(3) 0.001(4)
O4 0.028(5) 0.014(5) 0.024(5) 0.002(4) 0.003(4) 0.000(4)
O5 0.018(4) 0.018(4) 0.019(3) -0.001(3) 0.004(3) 0.001(3)
O6 0.021(4) 0.017(4) 0.016(4) -0.002(3) 0.006(3) 0.004(4)
O7 0.018(4) 0.023(4) 0.024(4) 0.000(3) -0.003(3) 0.006(3)
O8 0.035(4) 0.007(4) 0.008(3) -0.001(3) 0.006(3) -0.001(4)
O9 0.018(4) 0.018(4) 0.011(3) 0.002(3) -0.001(3) -0.001(3)
O10 0.020(4) 0.030(4) 0.031(4) 0.005(4) 0.006(3) 0.001(4)
O11 0.033(4) 0.035(5) 0.028(4) -0.001(4) -0.005(3) -0.002(4)
O12 0.025(4) 0.022(4) 0.017(4) 0.000(3) 0.012(3) 0.000(4)
O13 0.021(4) 0.029(4) 0.022(4) -0.001(4) 0.009(3) 0.002(4)
O14 0.020(5) 0.021(6) 0.024(5) 0.004(4) 0.003(4) -0.003(4)
O15 0.020(4) 0.013(4) 0.021(4) 0.003(3) 0.005(3) -0.005(3)
O16 0.016(4) 0.022(4) 0.016(4) -0.002(3) 0.000(3) 0.003(4)
O17 0.027(4) 0.021(4) 0.023(4) 0.004(3) -0.005(3) 0.000(4)
O18 0.035(4) 0.011(4) 0.014(3) 0.000(3) 0.004(3) 0.001(4)
O19 0.019(4) 0.024(4) 0.016(4) 0.004(3) 0.006(3) 0.000(4)
O20 0.025(4) 0.017(4) 0.013(3) 0.004(3) 0.004(3) 0.005(3)
N1 0.017(4) 0.027(4) 0.011(3) -0.001(3) 0.006(3) 0.004(4)
O21 0.023(4) 0.019(4) 0.019(4) -0.003(3) 0.011(3) 0.001(4)
O22 0.016(4) 0.025(4) 0.034(4) -0.005(4) -0.005(3) 0.004(4)
O23 0.037(4) 0.019(4) 0.023(4) -0.003(3) 0.010(3) -0.005(4)
N2 0.015(4) 0.034(5) 0.021(4) 0.007(4) 0.007(3) -0.005(4)
O24 0.025(4) 0.024(4) 0.024(4) 0.000(4) 0.004(3) 0.002(4)
O25 0.017(4) 0.011(4) 0.018(4) -0.001(3) 0.003(3) -0.001(3)
O26 0.014(4) 0.025(4) 0.021(4) 0.004(3) 0.001(3) 0.002(4)
C1 0.012(3) 0.023(4) 0.018(3) -0.002(3) 0.003(3) 0.004(3)
O27 0.017(4) 0.034(5) 0.029(4) -0.009(4) 0.006(3) -0.008(4)
O28 0.018(4) 0.023(4) 0.018(4) 0.004(3) 0.009(3) -0.003(4)
C2 0.019(4) 0.022(4) 0.023(3) -0.005(3) 0.008(3) 0.000(3)
O29 0.023(4) 0.024(4) 0.023(4) 0.002(4) 0.009(3) 0.000(4)
C3 0.016(3) 0.034(4) 0.018(3) -0.004(3) 0.006(3) 0.003(4)
O30 0.031(4) 0.019(4) 0.027(4) 0.003(4) -0.005(3) 0.000(4)
O31 0.029(4) 0.027(4) 0.032(4) -0.003(4) 0.014(4) 0.007(4)
C4 0.019(3) 0.036(4) 0.020(4) 0.000(3) 0.005(3) 0.004(4)
C5 0.035(4) 0.013(4) 0.013(3) -0.001(3) 0.007(3) 0.001(3)
O32 0.037(4) 0.014(4) 0.017(4) -0.005(3) 0.008(3) 0.004(4)
C6 0.021(4) 0.032(5) 0.019(4) -0.003(4) 0.003(4) 0.003(4)
N3 0.016(4) 0.027(4) 0.022(4) -0.002(4) 0.009(3) 0.000(4)
C7 0.017(4) 0.024(4) 0.023(4) 0.000(3) 0.005(3) 0.004(3)
C8 0.016(3) 0.027(4) 0.027(4) -0.004(3) 0.007(3) -0.003(3)
C9 0.033(4) 0.011(4) 0.011(3) 0.001(3) 0.005(3) -0.002(3)
N4 0.020(4) 0.030(4) 0.017(4) -0.006(4) 0.006(3) -0.004(4)
C10 0.019(4) 0.039(5) 0.022(4) -0.004(4) 0.005(4) 0.002(4)
C11 0.023(4) 0.035(5) 0.020(4) -0.004(4) 0.003(4) 0.005(4)
C12 0.019(3) 0.036(4) 0.019(3) -0.007(3) 0.004(3) -0.001(3)
C13 0.018(4) 0.031(4) 0.038(4) 0.004(4) 0.009(3) 0.000(4)
O33 0.027(5) 0.037(6) 0.083(7) 0.010(6) 0.010(5) -0.007(5)
C14 0.019(4) 0.031(5) 0.023(4) 0.003(4) 0.005(4) 0.000(4)
N5 0.020(4) 0.033(4) 0.018(4) -0.001(4) -0.001(3) 0.003(4)
N6 0.021(4) 0.041(5) 0.024(4) 0.005(4) 0.009(3) 0.005(4)
O34 0.032(5) 0.022(5) 0.070(6) 0.011(5) 0.010(5) -0.002(5)
C15 0.028(5) 0.026(5) 0.048(5) -0.006(4) 0.010(4) -0.001(4)
N7 0.018(4) 0.027(4) 0.020(4) 0.002(4) 0.005(3) 0.000(4)
C16 0.025(4) 0.015(4) 0.023(3) 0.003(3) 0.001(3) 0.001(3)
C17 0.022(4) 0.031(5) 0.030(4) -0.008(4) 0.007(4) 0.002(4)
C18 0.032(4) 0.029(5) 0.021(4) 0.001(4) 0.001(4) -0.008(4)
C19 0.020(3) 0.034(4) 0.019(3) -0.008(3) 0.006(3) -0.003(3)
C20 0.037(7) 0.024(7) 0.022(6) 0.007(6) 0.000(5) 0.002(6)
C21 0.035(4) 0.022(4) 0.025(4) -0.001(3) 0.008(3) 0.000(4)
C22 0.017(3) 0.016(4) 0.011(3) 0.001(3) 0.001(3) -0.001(3)
C23 0.029(4) 0.033(4) 0.032(4) 0.003(4) -0.001(3) -0.003(4)
C24 0.036(4) 0.025(4) 0.034(4) -0.007(4) 0.015(3) -0.002(4)
C25 0.018(4) 0.036(5) 0.023(4) 0.000(4) 0.004(4) 0.005(4)
C26 0.014(3) 0.030(4) 0.020(3) -0.004(3) 0.008(3) 0.000(3)
C27 0.024(4) 0.037(5) 0.048(5) 0.011(5) 0.009(4) 0.001(4)
C28 0.019(4) 0.035(5) 0.024(4) 0.006(4) 0.001(4) -0.008(4)
C29 0.030(4) 0.021(4) 0.021(3) 0.000(3) 0.010(3) -0.003(3)
C30 0.019(3) 0.031(4) 0.015(3) 0.002(3) 0.004(3) 0.002(3)
C31 0.031(4) 0.023(4) 0.018(4) 0.000(3) 0.002(3) -0.004(4)
C32 0.024(4) 0.049(5) 0.030(4) -0.014(4) 0.008(4) -0.004(4)
O35 0.052(6) 0.035(6) 0.066(7) 0.014(6) 0.000(5) 0.002(6)
C33 0.017(3) 0.044(4) 0.023(4) 0.010(4) 0.001(3) -0.007(4)
C34 0.013(3) 0.030(4) 0.016(3) -0.002(3) 0.005(3) 0.001(3)
C35 0.023(4) 0.021(4) 0.019(3) 0.000(3) 0.009(3) 0.002(3)
C36 0.023(4) 0.037(5) 0.020(4) -0.003(4) 0.003(4) 0.006(4)
C37 0.023(4) 0.025(4) 0.018(3) 0.001(3) 0.011(3) 0.001(3)
C38 0.026(4) 0.023(4) 0.042(4) -0.002(4) 0.006(4) 0.002(4)
C39 0.020(4) 0.038(5) 0.024(4) 0.004(4) 0.010(4) 0.004(4)
C40 0.018(4) 0.027(5) 0.025(4) -0.003(4) 0.006(4) 0.003(4)
C41 0.027(5) 0.028(5) 0.036(5) -0.003(4) 0.008(4) -0.003(4)
C42 0.035(4) 0.037(5) 0.040(4) 0.008(4) -0.004(4) -0.006(4)
C43 0.022(4) 0.027(4) 0.030(4) 0.000(3) 0.000(3) 0.001(4)
N8 0.013(4) 0.030(4) 0.019(4) 0.001(4) 0.003(3) -0.001(4)
C44 0.022(4) 0.021(4) 0.027(4) 0.000(3) 0.001(3) 0.002(3)
C45 0.021(4) 0.029(4) 0.024(3) 0.001(3) 0.008(3) -0.001(3)
C46 0.015(4) 0.051(5) 0.027(4) 0.011(4) -0.001(4) -0.006(4)
C47 0.020(6) 0.029(7) 0.034(7) 0.003(6) 0.009(5) -0.003(6)
C48 0.023(4) 0.029(5) 0.029(4) -0.004(4) 0.007(4) 0.001(4)
C49 0.028(4) 0.023(4) 0.026(4) -0.003(3) 0.012(3) 0.001(3)
C50 0.026(4) 0.032(5) 0.022(4) -0.004(4) -0.002(4) 0.005(4)
C51 0.021(4) 0.038(5) 0.027(4) 0.006(4) 0.007(4) 0.001(4)
C52 0.024(4) 0.040(4) 0.024(4) -0.010(4) 0.006(3) -0.005(4)
C53 0.026(4) 0.042(5) 0.024(4) -0.007(4) 0.002(4) 0.005(4)
C54 0.021(3) 0.022(4) 0.018(3) 0.003(3) 0.007(3) -0.002(3)
C55 0.018(3) 0.049(4) 0.025(4) 0.010(4) 0.005(3) 0.003(4)
C56 0.026(4) 0.033(5) 0.034(5) -0.011(4) 0.007(4) 0.001(4)
C57 0.027(4) 0.044(5) 0.033(4) 0.006(4) 0.008(4) 0.010(4)
C58 0.015(4) 0.054(5) 0.027(4) 0.010(4) 0.003(4) 0.000(4)
C59 0.022(4) 0.037(5) 0.028(4) 0.005(4) -0.004(4) -0.008(4)
C60 0.038(5) 0.029(5) 0.037(5) -0.011(4) 0.015(4) -0.005(4)
C61 0.038(5) 0.025(5) 0.028(4) -0.001(4) 0.004(4) 0.001(4)
C62 0.022(4) 0.033(5) 0.026(4) 0.003(4) 0.004(4) 0.003(4)
C63 0.024(4) 0.029(5) 0.019(4) -0.007(4) 0.005(4) -0.005(4)
C64 0.028(4) 0.020(5) 0.032(4) 0.002(4) 0.001(4) 0.001(4)
C65 0.015(3) 0.023(4) 0.021(3) -0.001(3) 0.002(3) 0.003(3)
C66 0.037(5) 0.027(5) 0.024(4) -0.003(4) -0.001(4) -0.004(4)
C67 0.026(4) 0.041(5) 0.030(4) 0.004(4) 0.008(4) 0.008(4)
C68 0.017(3) 0.019(4) 0.018(3) -0.001(3) 0.004(3) 0.003(3)
C69 0.017(4) 0.032(4) 0.025(4) -0.005(4) 0.006(3) -0.003(4)
C70 0.017(3) 0.041(4) 0.021(3) 0.009(3) 0.005(3) -0.004(4)
C71 0.025(4) 0.029(5) 0.031(4) -0.003(4) 0.009(4) -0.001(4)
C72 0.047(8) 0.026(7) 0.027(6) -0.009(6) 0.001(6) -0.003(7)
C73 0.030(4) 0.032(5) 0.023(4) -0.007(4) 0.006(4) -0.007(4)
C74 0.028(7) 0.027(7) 0.038(7) -0.009(6) -0.005(6) 0.009(6)
C75 0.034(7) 0.015(6) 0.022(6) 0.008(5) 0.005(5) 0.009(6)
C76 0.020(4) 0.031(5) 0.046(5) -0.001(4) 0.007(4) 0.000(4)
C77 0.022(4) 0.027(5) 0.027(4) -0.002(4) 0.009(4) -0.005(4)
C78 0.019(4) 0.026(5) 0.024(4) 0.000(4) 0.011(4) -0.001(4)
C79 0.028(4) 0.038(5) 0.025(4) -0.005(4) -0.001(4) 0.007(4)
C80 0.020(4) 0.051(5) 0.031(4) -0.012(4) 0.004(4) -0.001(4)
C81 0.029(4) 0.037(5) 0.025(4) -0.008(4) 0.005(4) -0.009(4)
C82 0.026(4) 0.033(5) 0.035(5) -0.007(4) 0.006(4) -0.003(4)
C83 0.018(3) 0.043(4) 0.022(4) 0.009(4) 0.008(3) 0.001(4)
C84 0.022(4) 0.043(4) 0.025(4) -0.007(4) 0.006(3) 0.001(4)
O36 0.043(6) 0.038(6) 0.080(7) -0.006(6) 0.010(6) 0.015(5)
C85 0.048(5) 0.034(5) 0.026(4) -0.004(4) 0.013(4) -0.008(5)
C86 0.041(5) 0.028(5) 0.032(5) -0.001(4) 0.003(4) 0.005(5)
C87 0.021(3) 0.030(4) 0.019(3) 0.005(3) 0.003(3) 0.002(3)
C88 0.021(3) 0.013(4) 0.018(3) 0.002(3) 0.004(3) -0.002(3)
C89 0.019(6) 0.042(8) 0.033(6) -0.011(6) 0.004(5) -0.008(6)
C90 0.023(3) 0.019(4) 0.013(3) 0.001(3) 0.005(3) 0.001(3)
C91 0.045(5) 0.028(5) 0.023(4) -0.002(4) 0.011(4) -0.006(4)
C92 0.025(5) 0.032(5) 0.036(5) -0.006(4) 0.007(4) -0.002(4)
C93 0.042(4) 0.020(4) 0.019(4) -0.002(3) 0.010(3) -0.002(4)
C94 0.027(4) 0.016(4) 0.027(4) 0.003(3) 0.001(3) 0.000(4)
C95 0.041(5) 0.023(5) 0.043(5) -0.008(4) 0.014(4) -0.004(4)
C96 0.021(4) 0.030(5) 0.030(4) -0.004(4) 0.007(4) -0.001(4)
C97 0.022(4) 0.049(5) 0.030(4) 0.009(4) 0.007(4) 0.008(4)
C98 0.018(4) 0.036(5) 0.027(4) -0.006(4) 0.004(4) -0.003(4)
C99 0.045(5) 0.033(5) 0.045(5) -0.016(4) 0.012(4) -0.008(5)
C100 0.042(5) 0.029(5) 0.035(5) -0.002(4) -0.001(4) 0.006(5)
C101 0.029(5) 0.026(5) 0.054(5) -0.001(4) 0.007(4) 0.004(4)
C102 0.020(4) 0.028(4) 0.025(4) -0.003(3) 0.010(3) 0.000(4)
C103 0.020(4) 0.027(5) 0.024(4) 0.001(4) 0.007(4) 0.002(4)
C104 0.039(5) 0.028(5) 0.026(4) -0.004(4) -0.003(4) -0.006(4)
C105 0.022(4) 0.034(4) 0.026(4) 0.007(4) 0.005(3) 0.002(4)
C106 0.029(4) 0.022(5) 0.036(5) 0.006(4) 0.003(4) 0.000(4)
C107 0.023(4) 0.030(5) 0.028(4) 0.004(4) 0.005(4) 0.001(4)
C108 0.053(5) 0.032(5) 0.031(5) -0.006(4) 0.013(4) -0.011(5)
C109 0.057(8) 0.016(7) 0.026(6) 0.000(6) 0.011(6) 0.000(7)
C110 0.023(4) 0.041(5) 0.027(4) 0.009(4) -0.003(4) -0.009(4)
C111 0.038(5) 0.031(5) 0.027(4) 0.001(4) -0.003(4) -0.011(4)
C112 0.024(4) 0.035(5) 0.032(4) 0.008(4) 0.002(4) 0.000(4)
C113 0.035(5) 0.023(5) 0.029(4) -0.001(4) 0.006(4) 0.001(4)
C114 0.030(4) 0.020(5) 0.035(5) 0.006(4) -0.002(4) 0.000(4)
C115 0.033(5) 0.033(5) 0.057(5) -0.009(5) 0.013(4) 0.000(5)
C116 0.022(4) 0.030(5) 0.028(4) -0.004(4) 0.008(4) -0.005(4)
C117 0.028(4) 0.022(5) 0.038(5) 0.007(4) -0.002(4) 0.000(4)
C118 0.046(5) 0.026(5) 0.051(5) -0.012(5) 0.019(4) -0.008(5)
C119 0.048(5) 0.041(6) 0.053(5) 0.011(5) -0.004(5) -0.004(5)
C120 0.028(5) 0.031(5) 0.037(5) -0.004(4) 0.009(4) -0.003(4)
C121 0.044(5) 0.041(5) 0.046(5) 0.009(5) -0.012(4) -0.003(5)
C122 0.034(5) 0.033(5) 0.064(5) -0.003(5) 0.009(5) 0.006(5)
C123 0.035(5) 0.031(5) 0.024(4) 0.002(4) -0.001(4) -0.011(4)
C124 0.041(5) 0.039(5) 0.047(5) 0.011(5) -0.001(4) -0.006(5)
C125 0.039(7) 0.025(7) 0.039(7) 0.012(6) -0.013(6) 0.006(6)
C126 0.054(5) 0.028(5) 0.032(5) -0.005(4) 0.015(4) -0.007(5)
O37 0.071(8) 0.078(8) 0.141(9) -0.024(8) 0.021(8) -0.002(8)
C127 0.026(5) 0.037(5) 0.063(5) 0.007(5) 0.008(4) 0.001(5)
O38 0.100(8) 0.100(9) 0.111(9) -0.005(8) 0.012(8) 0.044(8)
C128 0.023(5) 0.035(5) 0.057(5) 0.001(5) 0.005(4) 0.000(5)
C129 0.039(5) 0.029(5) 0.037(5) -0.005(4) 0.002(4) 0.005(4)
C130 0.028(4) 0.016(4) 0.030(4) 0.005(4) 0.000(4) 0.000(4)
C131 0.025(5) 0.039(5) 0.059(5) 0.014(5) 0.009(4) 0.003(5)
C132 0.048(5) 0.023(5) 0.025(4) -0.004(4) 0.014(4) -0.004(4)
C133 0.036(5) 0.036(5) 0.066(5) -0.007(5) 0.014(5) 0.005(5)
C134 0.051(5) 0.043(6) 0.057(5) 0.013(5) -0.010(5) -0.002(5)
C135 0.048(5) 0.044(6) 0.054(5) 0.012(5) -0.014(5) -0.002(5)
C136 0.048(5) 0.031(5) 0.051(5) -0.018(5) 0.017(4) -0.009(5)
O39 0.078(8) 0.082(8) 0.124(9) -0.040(8) -0.008(8) -0.010(8)
C137 0.051(8) 0.041(8) 0.057(8) 0.004(7) 0.024(7) 0.009(7)
O40 0.073(8) 0.065(8) 0.093(8) 0.014(7) 0.024(7) 0.031(7)
C138 0.045(8) 0.039(8) 0.028(6) -0.005(6) -0.009(6) 0.000(7)
O41 0.16(2) 0.114(17) 0.094(14) -0.015(12) 0.059(14) -0.062(15)

loop_
_atom_type_symbol
_atom_type_description
_atom_type_scat_dispersion_real
_atom_type_scat_dispersion_imag
_atom_type_scat_source
C C 0.0181 0.0091 'International Tables Vol C Tables 4.2.6.8 and 6.1.1.4'
H H 0.0000 0.0000 'International Tables Vol C Tables 4.2.6.8 and 6.1.1.4'
Cl Cl 0.3639 0.7018 'International Tables Vol C Tables 4.2.6.8 and 6.1.1.4'
Eu Eu -8.9294 11.1857 'International Tables Vol C Tables 4.2.6.8 and 6.1.1.4'
N N 0.0311 0.0180 'International Tables Vol C Tables 4.2.6.8 and 6.1.1.4'
O O 0.0492 0.0322 'International Tables Vol C Tables 4.2.6.8 and 6.1.1.4'

loop_
_geom_angle_atom_site_label_1
_geom_angle_atom_site_label_2
_geom_angle_atom_site_label_3
_geom_angle
_geom_angle_site_symmetry_1
_geom_angle_site_symmetry_3
_geom_angle_publ_flag
O3 Eu1 Eu2 80.6(2) . . ?
O3 Eu1 O20 69.9(3) . . ?
O3 Eu1 O21 47.5(3) . . ?
O3 Eu1 C2 23.0(3) . . ?
O3 Eu1 N3 141.4(4) . . ?
O3 Eu1 N8 138.6(3) . . ?
O9 Eu1 Eu2 139.9(2) . . ?
O9 Eu1 O3 74.7(3) . . ?
O9 Eu1 O20 62.2(3) . . ?
O9 Eu1 O21 116.4(3) . . ?
O9 Eu1 C2 95.4(3) . . ?
O9 Eu1 N3 98.6(3) . . ?
O9 Eu1 N8 67.7(3) . . ?
O12 Eu1 Eu2 43.8(2) . . ?
O12 Eu1 O3 124.3(3) . . ?
O12 Eu1 O9 142.8(3) . . ?
O12 Eu1 O15 78.8(3) . . ?
O12 Eu1 O16 77.5(3) . . ?
O12 Eu1 O20 150.0(3) . . ?
O12 Eu1 O21 77.0(3) . . ?
O12 Eu1 C2 101.5(3) . . ?
O12 Eu1 N3 84.2(3) . . ?
O12 Eu1 N8 81.1(3) . . ?
O15 Eu1 Eu2 65.7(2) . . ?
O15 Eu1 O3 81.8(3) . . ?
O15 Eu1 O9 138.3(3) . . ?
O15 Eu1 O20 77.6(3) . . ?
O15 Eu1 O21 65.0(3) . . ?
O15 Eu1 C2 71.5(3) . . ?
O15 Eu1 N3 79.0(3) . . ?
O15 Eu1 N8 138.7(3) . . ?
O16 Eu1 Eu2 67.8(2) . . ?
O16 Eu1 O3 77.7(3) . . ?
O16 Eu1 O9 76.3(3) . . ?
O16 Eu1 O15 131.4(3) . . ?
O16 Eu1 O20 132.4(3) . . ?
O16 Eu1 O21 68.7(3) . . ?
O16 Eu1 C2 72.6(3) . . ?
O16 Eu1 N3 138.7(3) . . ?
O16 Eu1 N8 77.4(3) . . ?
O20 Eu1 Eu2 135.6(2) . . ?
O20 Eu1 O21 108.8(3) . . ?
O20 Eu1 C2 88.2(3) . . ?
O20 Eu1 N3 73.4(3) . . ?
O21 Eu1 Eu2 33.17(17) . . ?
O21 Eu1 C2 24.5(3) . . ?
C2 Eu1 Eu2 57.7(2) . . ?
N3 Eu1 Eu2 120.1(2) . . ?
N3 Eu1 O21 141.9(3) . . ?
N3 Eu1 C2 148.0(4) . . ?
N8 Eu1 Eu2 118.7(3) . . ?
N8 Eu1 O20 105.3(3) . . ?
N8 Eu1 O21 142.7(3) . . ?
N8 Eu1 C2 148.4(4) . . ?
N8 Eu1 N3 63.3(4) . . ?
O5 Eu2 Eu1 63.4(2) . . ?
O5 Eu2 O8 75.7(3) . . ?
O5 Eu2 O12 65.6(3) . . ?
O5 Eu2 O13 84.0(3) . . ?
O5 Eu2 O14 145.2(3) . . ?
O5 Eu2 N4 75.8(3) . . ?
O5 Eu2 N5 132.7(3) . . ?
O5 Eu2 C37 73.7(3) . . ?
O8 Eu2 Eu1 132.7(2) . . ?
O8 Eu2 O12 109.6(3) . . ?
O8 Eu2 N4 67.0(3) . . ?
O8 Eu2 N5 105.9(3) . . ?
O8 Eu2 C37 90.9(3) . . ?
O12 Eu2 Eu1 32.26(16) . . ?
O12 Eu2 C37 24.3(3) . . ?
O13 Eu2 Eu1 78.8(2) . . ?
O13 Eu2 O8 74.0(3) . . ?
O13 Eu2 O12 46.6(3) . . ?
O13 Eu2 N4 139.4(4) . . ?
O13 Eu2 N5 142.9(3) . . ?
O13 Eu2 C37 22.3(3) . . ?
O14 Eu2 Eu1 134.8(2) . . ?
O14 Eu2 O8 72.5(3) . . ?
O14 Eu2 O12 112.9(3) . . ?
O14 Eu2 O13 74.2(3) . . ?
O14 Eu2 N4 103.6(3) . . ?
O14 Eu2 N5 70.8(3) . . ?
O14 Eu2 C37 93.0(3) . . ?
O21 Eu2 Eu1 43.2(2) . . ?
O21 Eu2 O5 73.5(3) . . ?
O21 Eu2 O8 142.8(3) . . ?
O21 Eu2 O12 75.5(3) . . ?
O21 Eu2 O13 122.0(3) . . ?
O21 Eu2 O14 141.2(3) . . ?
O21 Eu2 O25 73.1(3) . . ?
O21 Eu2 N4 85.6(3) . . ?
O21 Eu2 N5 81.1(3) . . ?
O21 Eu2 C37 99.7(3) . . ?
O25 Eu2 Eu1 65.5(2) . . ?
O25 Eu2 O5 128.7(3) . . ?
O25 Eu2 O8 143.9(3) . . ?
O25 Eu2 O12 69.1(3) . . ?
O25 Eu2 O13 82.0(3) . . ?
O25 Eu2 O14 75.2(3) . . ?
O25 Eu2 N4 137.7(3) . . ?
O25 Eu2 N5 77.7(4) . . ?
O25 Eu2 C37 74.9(3) . . ?
N4 Eu2 Eu1 120.3(2) . . ?
N4 Eu2 O12 140.4(3) . . ?
N4 Eu2 N5 62.8(4) . . ?
N4 Eu2 C37 146.0(4) . . ?
N5 Eu2 Eu1 118.9(3) . . ?
N5 Eu2 O12 143.6(3) . . ?
N5 Eu2 C37 151.1(4) . . ?
C37 Eu2 Eu1 56.5(2) . . ?
O1 Eu3 Eu4 31.53(18) . . ?
O1 Eu3 C1 25.9(3) . . ?
O1 Eu3 O32 140.9(3) . . ?
O6 Eu3 Eu4 67.9(2) . . ?
O6 Eu3 O1 71.4(3) . . ?
O6 Eu3 O18 131.7(3) . . ?
O6 Eu3 N1 139.6(3) . . ?
O6 Eu3 O26 87.6(3) . . ?
O6 Eu3 C1 78.1(3) . . ?
O6 Eu3 O28 135.7(3) . . ?
O6 Eu3 O32 73.9(3) . . ?
O6 Eu3 N7 78.8(3) . . ?
O18 Eu3 Eu4 121.4(2) . . ?
O18 Eu3 O1 143.4(3) . . ?
O18 Eu3 N1 69.8(3) . . ?
O18 Eu3 O26 138.3(3) . . ?
O18 Eu3 C1 149.5(3) . . ?
O18 Eu3 O32 59.4(3) . . ?
O18 Eu3 N7 99.3(3) . . ?
N1 Eu3 Eu4 136.8(3) . . ?
N1 Eu3 O1 113.0(3) . . ?
N1 Eu3 C1 91.5(3) . . ?
N1 Eu3 O32 105.0(3) . . ?
N1 Eu3 N7 62.7(4) . . ?
O22 Eu3 Eu4 44.7(2) . . ?
O22 Eu3 O1 76.3(3) . . ?
O22 Eu3 O6 74.4(3) . . ?
O22 Eu3 O18 83.6(3) . . ?
O22 Eu3 N1 145.8(4) . . ?
O22 Eu3 O26 126.9(3) . . ?
O22 Eu3 C1 102.1(3) . . ?
O22 Eu3 O28 76.0(3) . . ?
O22 Eu3 O32 77.5(3) . . ?
O22 Eu3 N7 145.8(4) . . ?
O26 Eu3 Eu4 82.2(2) . . ?
O26 Eu3 O1 50.6(3) . . ?
O26 Eu3 N1 70.1(3) . . ?
O26 Eu3 C1 24.8(3) . . ?
O26 Eu3 O32 144.6(3) . . ?
O26 Eu3 N7 71.8(3) . . ?
C1 Eu3 Eu4 57.4(2) . . ?
O28 Eu3 Eu4 67.8(2) . . ?
O28 Eu3 O1 70.1(3) . . ?
O28 Eu3 O18 75.6(3) . . ?
O28 Eu3 N1 76.8(3) . . ?
O28 Eu3 O26 84.6(3) . . ?
O28 Eu3 C1 76.8(3) . . ?
O28 Eu3 O32 129.6(3) . . ?
O28 Eu3 N7 137.9(3) . . ?
O32 Eu3 Eu4 116.5(2) . . ?
O32 Eu3 C1 151.1(3) . . ?
N7 Eu3 Eu4 138.3(2) . . ?
N7 Eu3 O1 114.6(3) . . ?
N7 Eu3 C1 92.5(3) . . ?
N7 Eu3 O32 75.0(3) . . ?
O1 Eu4 Eu3 36.0(2) . . ?
O1 Eu4 O2 89.3(3) . 1_554 ?
O1 Eu4 O4 84.7(3) . . ?
O1 Eu4 O19 73.1(3) . . ?
O1 Eu4 O22 68.9(3) . . ?
O1 Eu4 N2 147.6(4) . . ?
O1 Eu4 O24 115.9(3) . . ?
O1 Eu4 O29 73.1(3) . . ?
O1 Eu4 N6 149.6(4) . . ?
O1 Eu4 C43 93.4(3) . . ?
O2 Eu4 Eu3 117.20(19) 1_554 . ?
O2 Eu4 O22 137.5(3) 1_554 . ?
O2 Eu4 N2 69.0(3) 1_554 . ?
O2 Eu4 N6 105.5(3) 1_554 . ?
O2 Eu4 C43 140.2(3) 1_554 . ?
O4 Eu4 Eu3 113.9(2) . . ?
O4 Eu4 O2 72.4(3) . 1_554 ?
O4 Eu4 O22 136.7(3) . . ?
O4 Eu4 N2 109.6(3) . . ?
O4 Eu4 N6 75.1(3) . . ?
O4 Eu4 C43 147.4(4) . . ?
O19 Eu4 Eu3 64.4(2) . . ?
O19 Eu4 O2 73.6(3) . 1_554 ?
O19 Eu4 O4 139.2(3) . . ?
O19 Eu4 O22 65.4(3) . . ?
O19 Eu4 N2 77.7(3) . . ?
O19 Eu4 O24 78.8(3) . . ?
O19 Eu4 N6 136.2(4) . . ?
O19 Eu4 C43 69.3(3) . . ?
O22 Eu4 Eu3 32.87(17) . . ?
O22 Eu4 C43 24.6(3) . . ?
N2 Eu4 Eu3 135.8(2) . . ?
N2 Eu4 O22 111.0(3) . . ?
N2 Eu4 C43 89.2(4) . . ?
O24 Eu4 Eu3 79.9(2) . . ?
O24 Eu4 O2 134.9(3) . 1_554 ?
O24 Eu4 O4 141.9(3) . . ?
O24 Eu4 O22 47.0(3) . . ?
O24 Eu4 N2 70.8(3) . . ?
O24 Eu4 N6 72.0(3) . . ?
O24 Eu4 C43 22.5(3) . . ?
O29 Eu4 Eu3 64.4(2) . . ?
O29 Eu4 O2 143.8(3) . 1_554 ?
O29 Eu4 O4 74.6(3) . . ?
O29 Eu4 O19 127.4(3) . . ?
O29 Eu4 O22 65.3(3) . . ?
O29 Eu4 N2 138.0(4) . . ?
O29 Eu4 O24 81.2(3) . . ?
O29 Eu4 N6 79.7(4) . . ?
O29 Eu4 C43 73.8(4) . . ?
N6 Eu4 Eu3 137.2(3) . . ?
N6 Eu4 O22 111.6(3) . . ?
N6 Eu4 N2 62.4(4) . . ?
N6 Eu4 C43 91.8(4) . . ?
C43 Eu4 Eu3 57.4(3) . . ?
O33 Cl1 O34 109.4(7) . . ?
O33 Cl1 O36 109.7(8) . . ?
O34 Cl1 O36 109.2(8) . . ?
O35 Cl1 O33 110.1(8) . . ?
O35 Cl1 O34 109.3(8) . . ?
O35 Cl1 O36 109.1(8) . . ?
O37 Cl2 O38 101.5(13) . . ?
O37 Cl2 O39 110.6(11) . . ?
O37 Cl2 O40 118.5(12) . . ?
O39 Cl2 O38 103.8(13) . . ?
O40 Cl2 O38 104.0(10) . . ?
O40 Cl2 O39 115.8(11) . . ?
Eu4 O1 Eu3 112.4(3) . . ?
C1 O1 Eu3 88.9(6) . . ?
C1 O1 Eu4 158.7(7) . . ?
C22 O2 Eu4 136.6(7) . 1_556 ?
C2 O3 Eu1 108.7(6) . . ?
C68 O5 Eu2 144.1(7) . . ?
C35 O6 Eu3 135.6(7) . . ?
C65 O7 C74 110.9(9) . . ?
C9 O8 Eu2 139.9(7) . . ?
C22 O9 Eu1 127.7(7) . . ?
C47 O10 C45 112.9(10) . . ?
C23 O11 C138 112.5(10) . . ?
Eu1 O12 Eu2 103.9(3) . . ?
C37 O12 Eu1 172.6(8) . . ?
C37 O12 Eu2 82.8(5) . . ?
C37 O13 Eu2 109.5(6) . . ?
C88 O15 Eu1 141.5(7) . . ?
C68 O16 Eu1 137.0(7) . . ?
C44 O17 C20 112.5(9) . . ?
C9 O18 Eu3 133.9(7) . . ?
C54 O19 Eu4 142.5(7) . . ?
C75 O20 Eu1 126.1(7) . . ?
C75 O20 C90 112.3(9) . . ?
C90 O20 Eu1 119.7(6) . . ?
C6 N1 Eu3 123.4(7) . . ?
C6 N1 C30 116.5(8) . . ?
C30 N1 Eu3 119.9(7) . . ?
Eu2 O21 Eu1 103.6(3) . . ?
C2 O21 Eu1 82.7(5) . . ?
C2 O21 Eu2 172.8(8) . . ?
Eu3 O22 Eu4 102.4(3) . . ?
C43 O22 Eu3 173.6(9) . . ?
C43 O22 Eu4 80.5(6) . . ?
C72 O23 C29 114.0(10) . . ?
C28 N2 Eu4 123.0(8) . . ?
C28 N2 C70 117.0(9) . . ?
C70 N2 Eu4 119.9(7) . . ?
C43 O24 Eu4 109.8(7) . . ?
C88 O25 Eu2 136.7(7) . . ?
C1 O26 Eu3 98.7(6) . . ?
O1 C1 Eu3 65.2(5) . . ?
O1 C1 C65 117.9(10) . . ?
O26 C1 Eu3 56.5(5) . . ?
O26 C1 O1 121.7(7) . . ?
O26 C1 C65 120.4(10) . . ?
C65 C1 Eu3 176.9(9) . . ?
C89 O27 C8 112.0(9) . . ?
C54 O28 Eu3 137.3(7) . . ?
O3 C2 Eu1 48.3(5) . . ?
O3 C2 O21 121.0(7) . . ?
O3 C2 C8 116.5(10) . . ?
O21 C2 Eu1 72.8(5) . . ?
O21 C2 C8 122.4(10) . . ?
C8 C2 Eu1 163.4(8) . . ?
C35 O29 Eu4 142.9(7) . . ?
C10 C3 C25 121.8(5) . . ?
C34 C3 C10 120.3(6) . . ?
C34 C3 C25 117.8(6) . . ?
C16 O30 C125 114.1(10) . . ?
C137 O31 C49 117.3(11) . . ?
C36 C4 C30 119.0(6) . . ?
C36 C4 C39 121.5(5) . . ?
C39 C4 C30 119.5(6) . . ?
O32 C5 C9 107.3(8) . . ?
O32 C5 C93 110.4(8) . . ?
C9 C5 C93 111.8(7) . . ?
C5 O32 Eu3 120.7(6) . . ?
C5 O32 C109 112.6(9) . . ?
C109 O32 Eu3 126.7(8) . . ?
N1 C6 C11 124.9(10) . . ?
C26 N3 Eu1 118.2(7) . . ?
C78 N3 Eu1 122.7(7) . . ?
C78 N3 C26 118.9(9) . . ?
C40 C7 C65 120.7(6) . . ?
C48 C7 C40 118.2(6) . . ?
C48 C7 C65 121.0(6) . . ?
O27 C8 C2 109.1(8) . . ?
O27 C8 C13 114.5(8) . . ?
C2 C8 C13 109.1(8) . . ?
O8 C9 O18 124.9(8) . . ?
O8 C9 C5 117.4(9) . . ?
O18 C9 C5 117.7(9) . . ?
C19 N4 Eu2 122.7(8) . . ?
C63 N4 Eu2 121.9(7) . . ?
C63 N4 C19 115.4(10) . . ?
C98 C10 C3 121.8(8) . . ?
C6 C11 C36 117.9(8) . . ?
N5 C12 C19 116.8(7) . . ?
N5 C12 C84 125.7(11) . . ?
C84 C12 C19 117.5(9) . . ?
C27 C13 C8 122.0(6) . . ?
C76 C13 C8 119.2(6) . . ?
C76 C13 C27 118.7(6) . . ?
N8 C14 C62 123.6(10) . . ?
C12 N5 Eu2 122.0(8) . . ?
C50 N5 Eu2 122.7(8) . . ?
C50 N5 C12 115.3(10) . . ?
C67 N6 Eu4 119.8(8) . . ?
C83 N6 Eu4 122.2(8) . . ?
C83 N6 C67 118.0(9) . . ?
C115 C15 C38 120.7(8) . . ?
C87 N7 Eu3 119.9(7) . . ?
C103 N7 Eu3 122.0(7) . . ?
C103 N7 C87 118.1(9) . . ?
O30 C16 C88 110.5(9) . . ?
O30 C16 C94 110.5(8) . . ?
C94 C16 C88 111.4(7) . . ?
C40 C17 C56 120.0(8) . . ?
C31 C18 C123 122.3(8) . . ?
N4 C19 C12 115.6(7) . . ?
C52 C19 N4 125.7(9) . . ?
C52 C19 C12 118.7(7) . . ?
C61 C21 C29 120.6(6) . . ?
C61 C21 C113 116.9(7) . . ?
C113 C21 C29 122.5(7) . . ?
O2 C22 O9 125.7(7) . . ?
O2 C22 C90 117.5(9) . . ?
O9 C22 C90 116.6(9) . . ?
O11 C23 C42 108.1(8) . . ?
O11 C23 C43 110.1(9) . . ?
C42 C23 C43 112.3(8) . . ?
C60 C24 C49 120.7(7) . . ?
C60 C24 C95 117.2(7) . . ?
C95 C24 C49 122.1(6) . . ?
C62 C25 C3 121.3(7) . . ?
C34 C26 N3 119.7(7) . . ?
C34 C26 C69 122.0(7) . . ?
C69 C26 N3 118.3(7) . . ?
C13 C27 C131 119.4(7) . . ?
N2 C28 C59 124.8(10) . . ?
O23 C29 C21 112.6(8) . . ?
O23 C29 C54 110.2(8) . . ?
C54 C29 C21 110.6(7) . . ?
C4 C30 N1 121.2(7) . . ?
C87 C30 N1 118.1(6) . . ?
C87 C30 C4 120.6(7) . . ?
C18 C31 C66 116.8(7) . . ?
C18 C31 C90 119.7(6) . . ?
C66 C31 C90 123.4(6) . . ?
C52 C32 C80 120.6(7) . . ?
C46 C33 C70 121.0(6) . . ?
C46 C33 C110 121.7(5) . . ?
C70 C33 C110 117.1(6) . . ?
C3 C34 N8 122.2(7) . . ?
C26 C34 C3 119.8(6) . . ?
C26 C34 N8 118.0(7) . . ?
O6 C35 C49 114.9(9) . . ?
O29 C35 O6 126.9(8) . . ?
O29 C35 C49 118.3(10) . . ?
C4 C36 C11 120.4(7) . . ?
O12 C37 Eu2 72.9(5) . . ?
O12 C37 C45 118.3(10) . . ?
O13 C37 Eu2 48.2(5) . . ?
O13 C37 O12 121.1(7) . . ?
O13 C37 C45 120.6(10) . . ?
C45 C37 Eu2 168.7(8) . . ?
C15 C38 C44 121.6(6) . . ?
C101 C38 C15 117.5(7) . . ?
C101 C38 C44 120.9(6) . . ?
C51 C39 C4 119.6(7) . . ?
C17 C40 C7 121.0(7) . . ?
C120 C41 C71 118.6(8) . . ?
C121 C42 C23 119.7(5) . . ?
C121 C42 C124 116.7(7) . . ?
C124 C42 C23 123.4(6) . . ?
O22 C43 Eu4 74.9(5) . . ?
O22 C43 C23 117.7(10) . . ?
O24 C43 Eu4 47.7(5) . . ?
O24 C43 O22 122.1(8) . . ?
O24 C43 C23 120.2(11) . . ?
C23 C43 Eu4 166.0(9) . . ?
C14 N8 Eu1 123.5(7) . . ?
C14 N8 C34 116.9(9) . . ?
C34 N8 Eu1 119.6(7) . . ?
O17 C44 C38 112.5(7) . . ?
O17 C44 C68 110.8(8) . . ?
C68 C44 C38 110.6(8) . . ?
O10 C45 C37 113.7(9) . . ?
O10 C45 C102 110.0(7) . . ?
C37 C45 C102 112.8(8) . . ?
C58 C46 C33 119.3(7) . . ?
C7 C48 C82 121.6(8) . . ?
O31 C49 C24 113.1(8) . . ?
O31 C49 C35 109.9(9) . . ?
C35 C49 C24 114.0(7) . . ?
N5 C50 C79 123.1(11) . . ?
C105 C51 C39 121.1(7) . . ?
C19 C52 C81 115.1(7) . . ?
C32 C52 C19 120.9(7) . . ?
C32 C52 C81 124.0(5) . . ?
C84 C53 C79 121.2(7) . . ?
O19 C54 O28 125.4(8) . . ?
O19 C54 C29 116.2(10) . . ?
O28 C54 C29 118.3(10) . . ?
C83 C55 C58 119.8(5) . . ?
C97 C55 C58 123.1(5) . . ?
C97 C55 C83 117.1(5) . . ?
C82 C56 C17 119.7(8) . . ?
C67 C57 C97 119.7(9) . . ?
C46 C58 C55 120.2(6) . . ?
C110 C59 C28 116.5(8) . . ?
C24 C60 C99 122.1(8) . . ?
C21 C61 C86 122.5(8) . . ?
C25 C62 C14 117.9(8) . . ?
N4 C63 C73 123.5(10) . . ?
C106 C64 C94 121.7(8) . . ?
O7 C65 C1 111.6(9) . . ?
O7 C65 C7 105.6(8) . . ?
C1 C65 C7 112.3(6) . . ?
C104 C66 C31 122.4(8) . . ?
C57 C67 N6 120.1(10) . . ?
O5 C68 O16 124.7(8) . . ?
O5 C68 C44 116.1(9) . . ?
O16 C68 C44 119.2(9) . . ?
C26 C69 C98 118.1(6) . . ?
C26 C69 C116 122.5(7) . . ?
C116 C69 C98 119.3(6) . . ?
C33 C70 N2 121.9(7) . . ?
C83 C70 N2 119.0(7) . . ?
C83 C70 C33 119.0(7) . . ?
C41 C71 C102 122.8(7) . . ?
C63 C73 C81 118.1(8) . . ?
C13 C76 C128 122.7(7) . . ?
C78 C77 C116 119.8(8) . . ?
N3 C78 C77 123.3(10) . . ?
C53 C79 C50 119.0(9) . . ?
C84 C80 C32 120.7(6) . . ?
C73 C81 C52 122.2(7) . . ?
C56 C82 C48 119.5(8) . . ?
C55 C83 N6 123.0(7) . . ?
C70 C83 N6 116.4(7) . . ?
C70 C83 C55 120.5(6) . . ?
C53 C84 C12 115.6(8) . . ?
C53 C84 C80 122.8(5) . . ?
C80 C84 C12 121.6(7) . . ?
C108 C85 C91 119.2(8) . . ?
C100 C86 C61 118.9(9) . . ?
C30 C87 N7 118.7(7) . . ?
C30 C87 C105 120.1(7) . . ?
C105 C87 N7 121.1(7) . . ?
O15 C88 O25 123.9(8) . . ?
O15 C88 C16 115.6(10) . . ?
O25 C88 C16 120.5(10) . . ?
O20 C90 C22 108.4(8) . . ?
O20 C90 C31 110.2(7) . . ?
C31 C90 C22 114.2(7) . . ?
C93 C91 C85 121.7(8) . . ?
C96 C92 C120 119.3(9) . . ?
C91 C93 C5 120.2(6) . . ?
C91 C93 C132 117.8(7) . . ?
C132 C93 C5 121.8(6) . . ?
C64 C94 C16 118.7(7) . . ?
C130 C94 C16 122.8(7) . . ?
C130 C94 C64 118.5(6) . . ?
C118 C95 C24 121.8(8) . . ?
C92 C96 C102 122.1(7) . . ?
C55 C97 C57 122.1(8) . . ?
C10 C98 C69 118.0(9) . . ?
C136 C99 C60 119.4(9) . . ?
C86 C100 C129 120.3(9) . . ?
C38 C101 C122 122.7(8) . . ?
C71 C102 C45 121.1(6) . . ?
C96 C102 C45 122.1(6) . . ?
C96 C102 C71 116.8(6) . . ?
N7 C103 C107 123.4(10) . . ?
C111 C104 C66 119.4(9) . . ?
C51 C105 C87 119.0(6) . . ?
C51 C105 C112 122.8(5) . . ?
C112 C105 C87 118.2(6) . . ?
C64 C106 C117 119.3(8) . . ?
C112 C107 C103 117.9(8) . . ?
C85 C108 C126 120.2(8) . . ?
C59 C110 C33 122.4(7) . . ?
C104 C111 C123 119.6(8) . . ?
C107 C112 C105 121.2(7) . . ?
C21 C113 C129 122.4(8) . . ?
C117 C114 C130 120.7(8) . . ?
C133 C115 C15 120.8(9) . . ?
C77 C116 C69 116.9(8) . . ?
C114 C117 C106 119.4(9) . . ?
C95 C118 C136 119.7(9) . . ?
C124 C119 C134 118.5(9) . . ?
C41 C120 C92 120.2(9) . . ?
C42 C121 C135 121.3(8) . . ?
C133 C122 C101 118.7(8) . . ?
C18 C123 C111 119.5(8) . . ?
C119 C124 C42 123.3(8) . . ?
C132 C126 C108 119.3(9) . . ?
C131 C127 C128 120.4(9) . . ?
C76 C128 C127 117.8(8) . . ?
C113 C129 C100 119.0(9) . . ?
C94 C130 C114 120.3(8) . . ?
C127 C131 C27 121.0(8) . . ?
C126 C132 C93 121.7(8) . . ?
C122 C133 C115 119.5(8) . . ?
C119 C134 C135 119.5(9) . . ?
C134 C135 C121 120.5(9) . . ?
C99 C136 C118 119.7(9) . . ?

loop_
_geom_bond_atom_site_label_1
_geom_bond_atom_site_label_2
_geom_bond_distance
_geom_bond_site_symmetry_2
_geom_bond_publ_flag
Eu1 Eu2 4.1688(11) . ?
Eu1 O3 2.403(9) . ?
Eu1 O9 2.402(8) . ?
Eu1 O12 2.293(9) . ?
Eu1 O15 2.359(9) . ?
Eu1 O16 2.349(10) . ?
Eu1 O20 2.601(9) . ?
Eu1 O21 2.938(9) . ?
Eu1 C2 3.050(6) . ?
Eu1 N3 2.604(11) . ?
Eu1 N8 2.595(11) . ?
Eu2 O5 2.392(9) . ?
Eu2 O8 2.499(9) . ?
Eu2 O12 2.974(10) . ?
Eu2 O13 2.440(9) . ?
Eu2 O14 2.417(9) . ?
Eu2 O21 2.347(8) . ?
Eu2 O25 2.385(9) . ?
Eu2 N4 2.599(12) . ?
Eu2 N5 2.606(12) . ?
Eu2 C37 3.087(6) . ?
Eu3 Eu4 4.1522(11) . ?
Eu3 O1 2.642(9) . ?
Eu3 O6 2.364(9) . ?
Eu3 O18 2.398(8) . ?
Eu3 N1 2.613(10) . ?
Eu3 O22 2.307(9) . ?
Eu3 O26 2.455(9) . ?
Eu3 C1 2.909(6) . ?
Eu3 O28 2.387(10) . ?
Eu3 O32 2.695(9) . ?
Eu3 N7 2.622(12) . ?
Eu4 O1 2.350(8) . ?
Eu4 O2 2.467(8) 1_554 ?
Eu4 O4 2.429(9) . ?
Eu4 O19 2.401(9) . ?
Eu4 O22 2.992(10) . ?
Eu4 N2 2.594(12) . ?
Eu4 O24 2.403(9) . ?
Eu4 O29 2.393(10) . ?
Eu4 N6 2.582(12) . ?
Eu4 C43 3.058(7) . ?
Cl1 O33 1.446(11) . ?
Cl1 O34 1.447(11) . ?
Cl1 O35 1.432(13) . ?
Cl1 O36 1.448(13) . ?
Cl2 O37 1.344(18) . ?
Cl2 O38 1.45(2) . ?
Cl2 O39 1.402(17) . ?
Cl2 O40 1.398(15) . ?
O1 C1 1.270(14) . ?
O2 Eu4 2.467(8) 1_556 ?
O2 C22 1.229(13) . ?
O3 C2 1.260(14) . ?
O5 C68 1.247(14) . ?
O6 C35 1.276(14) . ?
O7 C65 1.438(14) . ?
O7 C74 1.451(17) . ?
O8 C9 1.236(13) . ?
O9 C22 1.281(14) . ?
O10 C45 1.424(13) . ?
O10 C47 1.367(18) . ?
O11 C23 1.445(15) . ?
O11 C138 1.44(2) . ?
O12 C37 1.279(14) . ?
O13 C37 1.245(14) . ?
O15 C88 1.262(14) . ?
O16 C68 1.282(13) . ?
O17 C20 1.435(18) . ?
O17 C44 1.416(13) . ?
O18 C9 1.259(14) . ?
O19 C54 1.257(15) . ?
O20 C75 1.430(16) . ?
O20 C90 1.463(13) . ?
N1 C6 1.322(17) . ?
N1 C30 1.418(13) . ?
O21 C2 1.276(14) . ?
O22 C43 1.291(15) . ?
O23 C29 1.434(13) . ?
O23 C72 1.426(18) . ?
N2 C28 1.322(16) . ?
N2 C70 1.404(13) . ?
O24 C43 1.244(15) . ?
O25 C88 1.276(13) . ?
O26 C1 1.233(14) . ?
C1 C65 1.5000(3) . ?
O27 C8 1.431(13) . ?
O27 C89 1.424(17) . ?
O28 C54 1.263(14) . ?
C2 C8 1.5000(3) . ?
O29 C35 1.232(14) . ?
C3 C10 1.3800(3) . ?
C3 C25 1.3800(3) . ?
C3 C34 1.3800(3) . ?
O30 C16 1.419(15) . ?
O30 C125 1.431(18) . ?
O31 C49 1.421(14) . ?
O31 C137 1.39(2) . ?
C4 C30 1.3800(3) . ?
C4 C36 1.3800(3) . ?
C4 C39 1.3800(3) . ?
C5 O32 1.434(13) . ?
C5 C9 1.5000(3) . ?
C5 C93 1.5000(3) . ?
O32 C109 1.443(17) . ?
C6 C11 1.3800(3) . ?
N3 C26 1.401(13) . ?
N3 C78 1.312(15) . ?
C7 C40 1.3800(3) . ?
C7 C48 1.3800(3) . ?
C7 C65 1.5000(3) . ?
C8 C13 1.5000(3) . ?
N4 C19 1.384(15) . ?
N4 C63 1.343(16) . ?
C10 C98 1.3800(3) . ?
C11 C36 1.3800(3) . ?
C12 N5 1.380(16) . ?
C12 C19 1.490(16) . ?
C12 C84 1.3800(3) . ?
C13 C27 1.3800(3) . ?
C13 C76 1.3800(3) . ?
C14 N8 1.346(17) . ?
C14 C62 1.3800(3) . ?
N5 C50 1.346(17) . ?
N6 C67 1.399(18) . ?
N6 C83 1.389(14) . ?
C15 C38 1.3800(3) . ?
C15 C115 1.3800(3) . ?
N7 C87 1.404(13) . ?
N7 C103 1.327(16) . ?
C16 C88 1.5000(3) . ?
C16 C94 1.5000(3) . ?
C17 C40 1.3800(3) . ?
C17 C56 1.3800(3) . ?
C18 C31 1.3800(3) . ?
C18 C123 1.3800(3) . ?
C19 C52 1.3800(3) . ?
C21 C29 1.5000(3) . ?
C21 C61 1.3800(3) . ?
C21 C113 1.3800(3) . ?
C22 C90 1.5000(3) . ?
C23 C42 1.5000(3) . ?
C23 C43 1.5000(3) . ?
C24 C49 1.5000(3) . ?
C24 C60 1.3800(3) . ?
C24 C95 1.3800(3) . ?
C25 C62 1.3800(3) . ?
C26 C34 1.3800(3) . ?
C26 C69 1.3800(3) . ?
C27 C131 1.3800(3) . ?
C28 C59 1.3800(3) . ?
C29 C54 1.5000(3) . ?
C30 C87 1.3800(3) . ?
C31 C66 1.3800(3) . ?
C31 C90 1.5000(3) . ?
C32 C52 1.3800(3) . ?
C32 C80 1.3800(3) . ?
C33 C46 1.3800(3) . ?
C33 C70 1.3800(3) . ?
C33 C110 1.3800(3) . ?
C34 N8 1.397(13) . ?
C35 C49 1.5000(3) . ?
C37 C45 1.5000(3) . ?
C38 C44 1.5000(3) . ?
C38 C101 1.3800(3) . ?
C39 C51 1.3800(3) . ?
C41 C71 1.3800(3) . ?
C41 C120 1.3800(3) . ?
C42 C121 1.3800(3) . ?
C42 C124 1.3800(3) . ?
C44 C68 1.5000(3) . ?
C45 C102 1.5000(3) . ?
C46 C58 1.3800(3) . ?
C48 C82 1.3800(3) . ?
C50 C79 1.3800(3) . ?
C51 C105 1.3800(3) . ?
C52 C81 1.3800(3) . ?
C53 C79 1.3800(3) . ?
C53 C84 1.3800(3) . ?
C55 C58 1.3800(3) . ?
C55 C83 1.3800(3) . ?
C55 C97 1.3800(3) . ?
C56 C82 1.3800(3) . ?
C57 C67 1.3800(3) . ?
C57 C97 1.3800(3) . ?
C59 C110 1.3800(3) . ?
C60 C99 1.3800(3) . ?
C61 C86 1.3800(3) . ?
C63 C73 1.3800(3) . ?
C64 C94 1.3800(3) . ?
C64 C106 1.3800(3) . ?
C66 C104 1.3800(3) . ?
C69 C98 1.464(15) . ?
C69 C116 1.3800(3) . ?
C70 C83 1.3800(3) . ?
C71 C102 1.3800(3) . ?
C73 C81 1.3800(3) . ?
C76 C128 1.3800(3) . ?
C77 C78 1.3800(3) . ?
C77 C116 1.3800(3) . ?
C80 C84 1.3800(3) . ?
C85 C91 1.3800(3) . ?
C85 C108 1.3800(3) . ?
C86 C100 1.3800(3) . ?
C87 C105 1.3800(3) . ?
C91 C93 1.3800(3) . ?
C92 C96 1.3800(3) . ?
C92 C120 1.3800(3) . ?
C93 C132 1.3800(3) . ?
C94 C130 1.3800(3) . ?
C95 C118 1.3800(3) . ?
C96 C102 1.3800(3) . ?
C99 C136 1.3800(3) . ?
C100 C129 1.3800(3) . ?
C101 C122 1.3800(3) . ?
C103 C107 1.3800(3) . ?
C104 C111 1.3800(3) . ?
C105 C112 1.3800(3) . ?
C106 C117 1.3800(3) . ?
C107 C112 1.3800(3) . ?
C108 C126 1.3800(3) . ?
C111 C123 1.3800(3) . ?
C113 C129 1.3800(3) . ?
C114 C117 1.3800(3) . ?
C114 C130 1.3800(3) . ?
C115 C133 1.3800(3) . ?
C118 C136 1.3800(3) . ?
C119 C124 1.3800(3) . ?
C119 C134 1.3800(3) . ?
C121 C135 1.3800(3) . ?
C122 C133 1.3800(3) . ?
C126 C132 1.3800(3) . ?
C127 C128 1.3800(3) . ?
C127 C131 1.3800(3) . ?
C134 C135 1.3800(3) . ?

loop_
_geom_torsion_atom_site_label_1
_geom_torsion_atom_site_label_2
_geom_torsion_atom_site_label_3
_geom_torsion_atom_site_label_4
_geom_torsion
_geom_torsion_site_symmetry_1
_geom_torsion_site_symmetry_2
_geom_torsion_site_symmetry_3
_geom_torsion_site_symmetry_4
_geom_torsion_publ_flag
Eu1 O3 C2 O21 4.4(17) . . . . ?
Eu1 O3 C2 C8 -172.0(8) . . . . ?
Eu1 O9 C22 O2 155.4(9) . . . . ?
Eu1 O9 C22 C90 -29.5(14) . . . . ?
Eu1 O15 C88 O25 -11(2) . . . . ?
Eu1 O15 C88 C16 166.6(8) . . . . ?
Eu1 O16 C68 O5 -13(2) . . . . ?
Eu1 O16 C68 C44 165.4(7) . . . . ?
Eu1 O20 C90 C22 -8.6(9) . . . . ?
Eu1 O20 C90 C31 117.1(6) . . . . ?
Eu1 O21 C2 O3 -3.4(13) . . . . ?
Eu1 O21 C2 C8 172.7(12) . . . . ?
Eu1 C2 C8 O27 173(3) . . . . ?
Eu1 C2 C8 C13 47(3) . . . . ?
Eu1 N3 C26 C34 10.0(14) . . . . ?
Eu1 N3 C26 C69 -169.8(8) . . . . ?
Eu1 N3 C78 C77 171.9(9) . . . . ?
Eu2 O5 C68 O16 -11(2) . . . . ?
Eu2 O5 C68 C44 169.8(8) . . . . ?
Eu2 O8 C9 O18 5(2) . . . . ?
Eu2 O8 C9 C5 -175.3(7) . . . . ?
Eu2 O12 C37 O13 1.4(13) . . . . ?
Eu2 O12 C37 C45 178.4(11) . . . . ?
Eu2 O13 C37 O12 -1.8(17) . . . . ?
Eu2 O13 C37 C45 -178.7(9) . . . . ?
Eu2 O25 C88 O15 36.7(18) . . . . ?
Eu2 O25 C88 C16 -141.2(8) . . . . ?
Eu2 N4 C19 C12 -1.7(15) . . . . ?
Eu2 N4 C19 C52 178.5(9) . . . . ?
Eu2 N4 C63 C73 179.4(9) . . . . ?
Eu2 N5 C50 C79 -177.1(10) . . . . ?
Eu2 C37 C45 O10 -142(4) . . . . ?
Eu2 C37 C45 C102 92(4) . . . . ?
Eu3 O1 C1 O26 2.3(13) . . . . ?
Eu3 O1 C1 C65 179.8(9) . . . . ?
Eu3 O6 C35 O29 -21(2) . . . . ?
Eu3 O6 C35 C49 158.7(8) . . . . ?
Eu3 O18 C9 O8 174.9(9) . . . . ?
Eu3 O18 C9 C5 -4.9(18) . . . . ?
Eu3 N1 C6 C11 -175.3(8) . . . . ?
Eu3 N1 C30 C4 174.1(7) . . . . ?
Eu3 N1 C30 C87 -7.1(12) . . . . ?
Eu3 O26 C1 O1 -2.5(14) . . . . ?
Eu3 O26 C1 C65 -179.9(8) . . . . ?
Eu3 O28 C54 O19 8(2) . . . . ?
Eu3 O28 C54 C29 -173.6(6) . . . . ?
Eu3 N7 C87 C30 5.5(14) . . . . ?
Eu3 N7 C87 C105 -176.9(8) . . . . ?
Eu3 N7 C103 C107 177.9(9) . . . . ?
Eu4 O1 C1 Eu3 178(3) . . . . ?
Eu4 O1 C1 O26 -179.3(17) . . . . ?
Eu4 O1 C1 C65 -2(3) . . . . ?
Eu4 O2 C22 O9 8.4(19) 1_556 . . . ?
Eu4 O2 C22 C90 -166.6(6) 1_556 . . . ?
Eu4 O19 C54 O28 15(2) . . . . ?
Eu4 O19 C54 C29 -163.5(7) . . . . ?
Eu4 O22 C43 O24 -6.5(13) . . . . ?
Eu4 O22 C43 C23 173.4(12) . . . . ?
Eu4 N2 C28 C59 177.0(9) . . . . ?
Eu4 N2 C70 C33 178.7(8) . . . . ?
Eu4 N2 C70 C83 0.1(14) . . . . ?
Eu4 O24 C43 O22 8.5(17) . . . . ?
Eu4 O24 C43 C23 -171.4(9) . . . . ?
Eu4 O29 C35 O6 6(2) . . . . ?
Eu4 O29 C35 C49 -173.5(9) . . . . ?
Eu4 N6 C67 C57 -177.1(9) . . . . ?
Eu4 N6 C83 C55 179.2(8) . . . . ?
Eu4 N6 C83 C70 1.7(14) . . . . ?
O1 C1 C65 O7 -137.1(11) . . . . ?
O1 C1 C65 C7 104.5(12) . . . . ?
O2 C22 C90 O20 -162.4(10) . . . . ?
O2 C22 C90 C31 74.3(13) . . . . ?
O3 C2 C8 O27 -165.5(12) . . . . ?
O3 C2 C8 C13 68.8(15) . . . . ?
O6 C35 C49 O31 168.9(10) . . . . ?
O6 C35 C49 C24 40.8(15) . . . . ?
O9 C22 C90 O20 22.1(13) . . . . ?
O9 C22 C90 C31 -101.2(12) . . . . ?
O10 C45 C102 C71 -170.7(9) . . . . ?
O10 C45 C102 C96 9.7(13) . . . . ?
O11 C23 C42 C121 52.0(13) . . . . ?
O11 C23 C42 C124 -122.7(12) . . . . ?
O11 C23 C43 Eu4 14(4) . . . . ?
O11 C23 C43 O22 -138.4(13) . . . . ?
O11 C23 C43 O24 41.5(16) . . . . ?
O12 C37 C45 O10 46.4(15) . . . . ?
O12 C37 C45 C102 -79.7(14) . . . . ?
O13 C37 C45 O10 -136.6(13) . . . . ?
O13 C37 C45 C102 97.3(15) . . . . ?
O17 C44 C68 O5 -164.6(10) . . . . ?
O17 C44 C68 O16 16.7(14) . . . . ?
N1 C6 C11 C36 1.6(17) . . . . ?
N1 C30 C87 N7 1.0(15) . . . . ?
N1 C30 C87 C105 -176.6(10) . . . . ?
O21 C2 C8 O27 18.2(16) . . . . ?
O21 C2 C8 C13 -107.6(14) . . . . ?
O23 C29 C54 O19 -141.1(10) . . . . ?
O23 C29 C54 O28 40.1(13) . . . . ?
N2 C28 C59 C110 1.6(19) . . . . ?
N2 C70 C83 N6 -1.1(15) . . . . ?
N2 C70 C83 C55 -178.7(10) . . . . ?
O26 C1 C65 O7 40.4(14) . . . . ?
O26 C1 C65 C7 -77.9(14) . . . . ?
O27 C8 C13 C27 -22.9(14) . . . . ?
O27 C8 C13 C76 159.4(10) . . . . ?
C2 C8 C13 C27 99.7(13) . . . . ?
C2 C8 C13 C76 -78.0(13) . . . . ?
O29 C35 C49 O31 -11.3(15) . . . . ?
O29 C35 C49 C24 -139.5(11) . . . . ?
C3 C10 C98 C69 -1.6(18) . . . . ?
C3 C25 C62 C14 -1.0(19) . . . . ?
C3 C34 N8 Eu1 172.3(8) . . . . ?
C3 C34 N8 C14 -4.9(17) . . . . ?
O30 C16 C88 O15 179.9(10) . . . . ?
O30 C16 C88 O25 -2.1(14) . . . . ?
O30 C16 C94 C64 -60.6(10) . . . . ?
O30 C16 C94 C130 119.0(10) . . . . ?
C4 C30 C87 N7 179.8(10) . . . . ?
C4 C30 C87 C105 2.1(16) . . . . ?
C4 C39 C51 C105 0.8(16) . . . . ?
C5 C93 C132 C126 -174.8(10) . . . . ?
O32 C5 C9 O8 -169.6(11) . . . . ?
O32 C5 C9 O18 10.2(14) . . . . ?
O32 C5 C93 C91 -67.4(11) . . . . ?
O32 C5 C93 C132 107.0(10) . . . . ?
C6 N1 C30 C4 -1.5(15) . . . . ?
C6 N1 C30 C87 177.2(10) . . . . ?
C6 C11 C36 C4 -2.0(16) . . . . ?
N3 C26 C34 C3 178.3(10) . . . . ?
N3 C26 C34 N8 -1.5(16) . . . . ?
N3 C26 C69 C98 179.1(11) . . . . ?
N3 C26 C69 C116 -3.5(18) . . . . ?
C7 C48 C82 C56 1.5(15) . . . . ?
C8 C13 C27 C131 -177.6(11) . . . . ?
C8 C13 C76 C128 177.4(11) . . . . ?
C9 C5 O32 Eu3 -11.3(10) . . . . ?
C9 C5 O32 C109 168.0(11) . . . . ?
C9 C5 C93 C91 52.0(13) . . . . ?
C9 C5 C93 C132 -133.6(10) . . . . ?
N4 C19 C52 C32 -179.6(12) . . . . ?
N4 C19 C52 C81 1.3(19) . . . . ?
N4 C63 C73 C81 2.9(19) . . . . ?
C10 C3 C25 C62 -179.3(12) . . . . ?
C10 C3 C34 C26 2.7(17) . . . . ?
C10 C3 C34 N8 -177.5(11) . . . . ?
C12 N5 C50 C79 3.0(19) . . . . ?
C12 C19 C52 C32 0.5(18) . . . . ?
C12 C19 C52 C81 -178.6(11) . . . . ?
C13 C27 C131 C127 0(2) . . . . ?
C13 C76 C128 C127 0(2) . . . . ?
N5 C12 C19 N4 2.1(17) . . . . ?
N5 C12 C19 C52 -178.0(11) . . . . ?
N5 C12 C84 C53 -2.7(18) . . . . ?
N5 C12 C84 C80 177.7(12) . . . . ?
N5 C50 C79 C53 -3(2) . . . . ?
C15 C38 C44 O17 171.1(10) . . . . ?
C15 C38 C44 C68 -64.4(13) . . . . ?
C15 C38 C101 C122 -3.3(18) . . . . ?
C15 C115 C133 C122 1(2) . . . . ?
N7 C87 C105 C51 179.5(10) . . . . ?
N7 C87 C105 C112 -1.3(15) . . . . ?
N7 C103 C107 C112 -0.7(18) . . . . ?
C16 C94 C130 C114 177.7(8) . . . . ?
C17 C56 C82 C48 0.5(15) . . . . ?
C18 C31 C66 C104 0.0(15) . . . . ?
C18 C31 C90 O20 -66.0(11) . . . . ?
C18 C31 C90 C22 56.2(13) . . . . ?
C19 N4 C63 C73 -3.0(18) . . . . ?
C19 C12 N5 Eu2 -1.7(15) . . . . ?
C19 C12 N5 C50 178.2(11) . . . . ?
C19 C12 C84 C53 179.2(11) . . . . ?
C19 C12 C84 C80 -0.4(18) . . . . ?
C19 C52 C81 C73 -1.4(18) . . . . ?
C20 O17 C44 C38 -80.1(12) . . . . ?
C20 O17 C44 C68 155.5(10) . . . . ?
C21 C29 C54 O19 93.7(12) . . . . ?
C21 C29 C54 O28 -85.1(12) . . . . ?
C21 C61 C86 C100 1.1(16) . . . . ?
C21 C113 C129 C100 -1.1(16) . . . . ?
C23 C42 C121 C135 -178.6(11) . . . . ?
C23 C42 C124 C119 179.3(12) . . . . ?
C24 C60 C99 C136 -3.2(16) . . . . ?
C24 C95 C118 C136 2.8(16) . . . . ?
C25 C3 C10 C98 175.8(12) . . . . ?
C25 C3 C34 C26 -174.1(11) . . . . ?
C25 C3 C34 N8 5.6(17) . . . . ?
C26 N3 C78 C77 -2.1(19) . . . . ?
C26 C34 N8 Eu1 -8.0(13) . . . . ?
C26 C34 N8 C14 174.9(11) . . . . ?
C26 C69 C98 C10 2.4(17) . . . . ?
C26 C69 C116 C77 0.2(17) . . . . ?
C27 C13 C76 C128 -0.3(19) . . . . ?
C28 N2 C70 C33 -5.0(17) . . . . ?
C28 N2 C70 C83 176.3(11) . . . . ?
C28 C59 C110 C33 -0.1(16) . . . . ?
C29 C21 C61 C86 178.4(9) . . . . ?
C29 C21 C113 C129 -178.4(9) . . . . ?
C30 N1 C6 C11 0.2(17) . . . . ?
C30 C4 C36 C11 0.7(15) . . . . ?
C30 C4 C39 C51 -1.7(15) . . . . ?
C30 C87 C105 C51 -2.9(15) . . . . ?
C30 C87 C105 C112 176.3(10) . . . . ?
C31 C18 C123 C111 -0.5(16) . . . . ?
C31 C66 C104 C111 -1.2(17) . . . . ?
C32 C52 C81 C73 179.5(12) . . . . ?
C32 C80 C84 C12 -0.3(19) . . . . ?
C32 C80 C84 C53 -179.9(12) . . . . ?
C33 C46 C58 C55 0.1(16) . . . . ?
C33 C70 C83 N6 -179.8(10) . . . . ?
C33 C70 C83 C55 2.7(16) . . . . ?
C34 C3 C10 C98 -0.9(18) . . . . ?
C34 C3 C25 C62 -2.6(18) . . . . ?
C34 C26 C69 C98 -0.7(17) . . . . ?
C34 C26 C69 C116 176.7(11) . . . . ?
C36 C4 C30 N1 1.1(15) . . . . ?
C36 C4 C30 C87 -177.6(10) . . . . ?
C36 C4 C39 C51 176.1(10) . . . . ?
C37 C45 C102 C71 -42.6(14) . . . . ?
C37 C45 C102 C96 137.8(11) . . . . ?
C38 C15 C115 C133 -0.6(19) . . . . ?
C38 C44 C68 O5 70.0(13) . . . . ?
C38 C44 C68 O16 -108.8(11) . . . . ?
C38 C101 C122 C133 3.5(19) . . . . ?
C39 C4 C30 N1 178.9(10) . . . . ?
C39 C4 C30 C87 0.2(15) . . . . ?
C39 C4 C36 C11 -177.0(10) . . . . ?
C39 C51 C105 C87 1.5(15) . . . . ?
C39 C51 C105 C112 -177.8(10) . . . . ?
C40 C7 C48 C82 -2.9(13) . . . . ?
C40 C7 C65 O7 112.0(10) . . . . ?
C40 C7 C65 C1 -126.1(10) . . . . ?
C40 C17 C56 C82 -1.1(15) . . . . ?
C41 C71 C102 C45 -177.4(10) . . . . ?
C41 C71 C102 C96 2.2(16) . . . . ?
C42 C23 C43 Eu4 -106(4) . . . . ?
C42 C23 C43 O22 101.1(14) . . . . ?
C42 C23 C43 O24 -79.0(16) . . . . ?
C42 C121 C135 C134 1(2) . . . . ?
C43 C23 C42 C121 173.6(11) . . . . ?
C43 C23 C42 C124 -1.0(17) . . . . ?
N8 C14 C62 C25 2(2) . . . . ?
C44 C38 C101 C122 -179.4(10) . . . . ?
C46 C33 C70 N2 -178.9(10) . . . . ?
C46 C33 C70 C83 -0.3(16) . . . . ?
C46 C33 C110 C59 -178.4(10) . . . . ?
C47 O10 C45 C37 67.3(13) . . . . ?
C47 O10 C45 C102 -165.1(10) . . . . ?
C48 C7 C40 C17 2.3(13) . . . . ?
C48 C7 C65 O7 -64.6(10) . . . . ?
C48 C7 C65 C1 57.3(13) . . . . ?
C49 C24 C60 C99 -176.2(10) . . . . ?
C49 C24 C95 C118 176.4(10) . . . . ?
C51 C105 C112 C107 178.9(10) . . . . ?
C52 C32 C80 C84 1.1(19) . . . . ?
C56 C17 C40 C7 -0.4(14) . . . . ?
C58 C55 C83 N6 179.0(11) . . . . ?
C58 C55 C83 C70 -3.6(16) . . . . ?
C58 C55 C97 C57 178.9(12) . . . . ?
C60 C24 C49 O31 -73.9(11) . . . . ?
C60 C24 C49 C35 52.6(14) . . . . ?
C60 C24 C95 C118 -4.1(15) . . . . ?
C60 C99 C136 C118 1.7(16) . . . . ?
C61 C21 C29 O23 156.7(9) . . . . ?
C61 C21 C29 C54 -79.5(12) . . . . ?
C61 C21 C113 C129 -0.1(15) . . . . ?
C61 C86 C100 C129 -2.4(16) . . . . ?
C62 C14 N8 Eu1 -176.0(9) . . . . ?
C62 C14 N8 C34 1.1(18) . . . . ?
C63 N4 C19 C12 -179.3(11) . . . . ?
C63 N4 C19 C52 0.8(18) . . . . ?
C63 C73 C81 C52 -0.5(19) . . . . ?
C64 C94 C130 C114 -2.7(13) . . . . ?
C64 C106 C117 C114 0.0(14) . . . . ?
C65 C7 C40 C17 -174.4(8) . . . . ?
C65 C7 C48 C82 173.8(8) . . . . ?
C66 C31 C90 O20 110.2(10) . . . . ?
C66 C31 C90 C22 -127.5(10) . . . . ?
C66 C104 C111 C123 1.5(17) . . . . ?
C67 N6 C83 C55 1.2(17) . . . . ?
C67 N6 C83 C70 -176.3(11) . . . . ?
C67 C57 C97 C55 2.9(18) . . . . ?
C69 C26 C34 C3 -1.9(17) . . . . ?
C69 C26 C34 N8 178.4(11) . . . . ?
C70 N2 C28 C59 0.8(19) . . . . ?
C70 C33 C46 C58 -1.1(16) . . . . ?
C70 C33 C110 C59 -3.7(15) . . . . ?
C71 C41 C120 C92 -1.2(16) . . . . ?
C72 O23 C29 C21 -70.5(13) . . . . ?
C72 O23 C29 C54 165.4(11) . . . . ?
C74 O7 C65 C1 61.2(12) . . . . ?
C74 O7 C65 C7 -176.5(9) . . . . ?
C75 O20 C90 C22 156.7(10) . . . . ?
C75 O20 C90 C31 -77.6(11) . . . . ?
C76 C13 C27 C131 0.1(18) . . . . ?
C78 N3 C26 C34 -175.8(11) . . . . ?
C78 N3 C26 C69 4.4(17) . . . . ?
C78 C77 C116 C69 2.3(17) . . . . ?
C79 C53 C84 C12 2.4(17) . . . . ?
C79 C53 C84 C80 -177.9(12) . . . . ?
C80 C32 C52 C19 -1.3(19) . . . . ?
C80 C32 C52 C81 177.8(12) . . . . ?
C83 N6 C67 C57 0.9(18) . . . . ?
C83 C55 C58 C46 2.2(17) . . . . ?
C83 C55 C97 C57 -0.8(16) . . . . ?
C84 C12 N5 Eu2 -179.8(9) . . . . ?
C84 C12 N5 C50 0.0(19) . . . . ?
C84 C12 C19 N4 -179.6(11) . . . . ?
C84 C12 C19 C52 0.3(18) . . . . ?
C84 C53 C79 C50 0.2(19) . . . . ?
C85 C91 C93 C5 175.4(10) . . . . ?
C85 C91 C93 C132 0.8(16) . . . . ?
C85 C108 C126 C132 -1.5(18) . . . . ?
C86 C100 C129 C113 2.4(16) . . . . ?
C87 N7 C103 C107 -0.8(19) . . . . ?
C87 C105 C112 C107 -0.3(15) . . . . ?
C88 C16 C94 C64 62.6(13) . . . . ?
C88 C16 C94 C130 -117.7(11) . . . . ?
C89 O27 C8 C2 156.4(12) . . . . ?
C89 O27 C8 C13 -81.0(13) . . . . ?
C90 C31 C66 C104 -176.3(10) . . . . ?
C91 C85 C108 C126 2.0(17) . . . . ?
C91 C93 C132 C126 -0.2(16) . . . . ?
C92 C96 C102 C45 179.3(10) . . . . ?
C92 C96 C102 C71 -0.3(15) . . . . ?
C93 C5 O32 Eu3 110.8(6) . . . . ?
C93 C5 O32 C109 -69.9(12) . . . . ?
C93 C5 C9 O8 69.1(14) . . . . ?
C93 C5 C9 O18 -111.0(12) . . . . ?
C94 C16 C88 O15 56.6(14) . . . . ?
C94 C16 C88 O25 -125.3(11) . . . . ?
C94 C64 C106 C117 1.4(14) . . . . ?
C95 C24 C49 O31 105.6(12) . . . . ?
C95 C24 C49 C35 -127.9(11) . . . . ?
C95 C24 C60 C99 4.3(15) . . . . ?
C95 C118 C136 C99 -1.6(16) . . . . ?
C96 C92 C120 C41 3.0(16) . . . . ?
C97 C55 C58 C46 -177.5(10) . . . . ?
C97 C55 C83 N6 -1.3(16) . . . . ?
C97 C55 C83 C70 176.1(10) . . . . ?
C97 C57 C67 N6 -2.9(19) . . . . ?
C98 C69 C116 C77 177.5(11) . . . . ?
C101 C38 C44 O17 -12.9(13) . . . . ?
C101 C38 C44 C68 111.6(11) . . . . ?
C101 C122 C133 C115 -2(2) . . . . ?
C103 N7 C87 C30 -175.8(11) . . . . ?
C103 N7 C87 C105 1.9(17) . . . . ?
C103 C107 C112 C105 1.3(16) . . . . ?
C104 C111 C123 C18 -0.7(16) . . . . ?
C106 C64 C94 C16 179.6(8) . . . . ?
C106 C64 C94 C130 0.0(13) . . . . ?
C108 C85 C91 C93 -1.7(17) . . . . ?
C108 C126 C132 C93 0.6(17) . . . . ?
C110 C33 C46 C58 173.3(10) . . . . ?
C110 C33 C70 N2 6.4(15) . . . . ?
C110 C33 C70 C83 -175.0(10) . . . . ?
C113 C21 C29 O23 -25.1(13) . . . . ?
C113 C21 C29 C54 98.7(12) . . . . ?
C113 C21 C61 C86 0.1(15) . . . . ?
C115 C15 C38 C44 177.9(10) . . . . ?
C115 C15 C38 C101 1.8(18) . . . . ?
C116 C69 C98 C10 -175.1(11) . . . . ?
C116 C77 C78 N3 -1.4(19) . . . . ?
C117 C114 C130 C94 4.0(14) . . . . ?
C119 C134 C135 C121 0(2) . . . . ?
C120 C41 C71 C102 -1.5(17) . . . . ?
C120 C92 C96 C102 -2.2(16) . . . . ?
C121 C42 C124 C119 4.5(18) . . . . ?
C123 C18 C31 C66 0.8(16) . . . . ?
C123 C18 C31 C90 177.4(9) . . . . ?
C124 C42 C121 C135 -3.6(18) . . . . ?
C124 C119 C134 C135 1(2) . . . . ?
C125 O30 C16 C88 165.8(11) . . . . ?
C125 O30 C16 C94 -70.4(13) . . . . ?
C128 C127 C131 C27 0(2) . . . . ?
C130 C114 C117 C106 -2.6(14) . . . . ?
C131 C127 C128 C76 0.2(19) . . . . ?
C134 C119 C124 C42 -3(2) . . . . ?
C137 O31 C49 C24 -69.7(14) . . . . ?
C137 O31 C49 C35 161.7(13) . . . . ?
C138 O11 C23 C42 179.0(10) . . . . ?
C138 O11 C23 C43 56.1(13) . . . . ?
